data_7037812
loop_
_publ_author_name
'Bortoluzzi, Marco'
'Ceriotti, Alessandro'
'Ciabatti, Iacopo'
'Della Pergola, Roberto'
'Femoni, Cristina'
'Carmela Iapalucci, Maria'
'Storione, Alba'
'Zacchini, Stefano'

_publ_section_title
;
 Platinum carbonyl clusters stabilized by Sn(ii)-based fragments:
 syntheses and structures of [Pt6(CO)6(SnCl2)2(SnCl3)4](4-),
 [Pt9(CO)8(SnCl2)3(SnCl3)2(Cl2SnOCOSnCl2)](4-) and
 [Pt10(CO)14{Cl2Sn(OH)SnCl2}2](2.).
;
_journal_issue 12
_journal_name_full 'Dalton transactions (Cambridge, England : 2003)'
_journal_page_first 5001
_journal_page_last 5013
_journal_paper_doi 10.1039/c5dt04696c
_journal_volume 45
_journal_year 2016
_chemical_formula_sum 'C92 H93 Cl12 O12 P3 Pt5 Sn6'
_chemical_formula_weight 3596.56
_chemical_name_systematic
; 
 ? 
;
_space_group_IT_number 33
_symmetry_cell_setting orthorhombic
_symmetry_space_group_name_Hall 'P 2c -2n'
_symmetry_space_group_name_H-M 'P n a 21'
_atom_sites_solution_hydrogens geom
_atom_sites_solution_primary direct
_atom_sites_solution_secondary difmap
_audit_creation_method SHELXL-97
_audit_update_record
;
2015-12-25 deposited with the CCDC.
2016-01-04 downloaded from the CCDC.
;
_cell_angle_alpha 90.00
_cell_angle_beta 90.00
_cell_angle_gamma 90.00
_cell_formula_units_Z 4
_cell_length_a 29.225(5)
_cell_length_b 14.528(3)
_cell_length_c 27.190(5)
_cell_measurement_reflns_used 9907
_cell_measurement_temperature 291(2)
_cell_measurement_theta_max 23.997
_cell_measurement_theta_min 2.1665
_cell_volume 11544(4)
_computing_cell_refinement 'APEX2 (Bruker AXS, 2006)'
_computing_data_collection 'APEX2 (Bruker AXS, 2006)'
_computing_data_reduction 'SAINT (Bruker AXS, 2004)'
_computing_molecular_graphics 'SCHAKAL99 (Keller, 1999)'
_computing_publication_material 'XCIF (Bruker AXS, 2001)'
_computing_structure_refinement 'SHELXL-97 (Sheldrick, 1997)'
_computing_structure_solution 'SHELXS-97 (Sheldrick, 1990)'
_diffrn_ambient_temperature 291(2)
_diffrn_measured_fraction_theta_full 1.000
_diffrn_measured_fraction_theta_max 1.000
_diffrn_measurement_device_type 'CCD area detector'
_diffrn_measurement_method 'phi and omega scans'
_diffrn_radiation_monochromator graphite
_diffrn_radiation_source 'fine-focus sealed tube'
_diffrn_radiation_type MoK\a
_diffrn_radiation_wavelength 0.71073
_diffrn_reflns_av_R_equivalents 0.0937
_diffrn_reflns_av_unetI/netI 0.0919
_diffrn_reflns_limit_h_max 34
_diffrn_reflns_limit_h_min -34
_diffrn_reflns_limit_k_max 17
_diffrn_reflns_limit_k_min -16
_diffrn_reflns_limit_l_max 32
_diffrn_reflns_limit_l_min -32
_diffrn_reflns_number 103341
_diffrn_reflns_theta_full 25.03
_diffrn_reflns_theta_max 25.03
_diffrn_reflns_theta_min 1.39
_exptl_absorpt_coefficient_mu 7.676
_exptl_absorpt_correction_T_max 0.3731
_exptl_absorpt_correction_T_min 0.2602
_exptl_absorpt_correction_type empirical
_exptl_absorpt_process_details
;
 Data were corrected for Lorentz polarization and absorption
 effects (empirical absorption corrections SADABS).
 R(int) = 0.1795 (selected reflections only, before parameter refinement)
 R(int) = 0.0998 (selected reflections only, after parameter refinement)
;
_exptl_crystal_colour orange
_exptl_crystal_density_diffrn 2.069
_exptl_crystal_density_method 'not measured'
_exptl_crystal_description plate
_exptl_crystal_F_000 6720
_exptl_crystal_size_max 0.24
_exptl_crystal_size_mid 0.21
_exptl_crystal_size_min 0.16
_refine_diff_density_max 1.560
_refine_diff_density_min -2.461
_refine_diff_density_rms 0.237
_refine_ls_abs_structure_details 'Flack H D (1983), Acta Cryst. A39, 876-881'
_refine_ls_abs_structure_Flack 0.051(5)
_refine_ls_extinction_method none
_refine_ls_goodness_of_fit_ref 1.009
_refine_ls_hydrogen_treatment constr
_refine_ls_matrix_type full
_refine_ls_number_parameters 947
_refine_ls_number_reflns 20291
_refine_ls_number_restraints 799
_refine_ls_restrained_S_all 1.001
_refine_ls_R_factor_all 0.0886
_refine_ls_R_factor_gt 0.0589
_refine_ls_shift/su_max 0.001
_refine_ls_shift/su_mean 0.000
_refine_ls_structure_factor_coef Fsqd
_refine_ls_weighting_details 'calc w=1/[\s^2^(Fo^2^)+(0.0738P)^2^+0.0000P] where P=(Fo^2^+2Fc^2^)/3'
_refine_ls_weighting_scheme calc
_refine_ls_wR_factor_gt 0.1303
_refine_ls_wR_factor_ref 0.1437
_reflns_number_gt 14865
_reflns_number_total 20291
_reflns_threshold_expression >2sigma(I)
_cod_data_source_file c5dt04696c1.cif
_cod_data_source_block 1_Me_4acetone
_cod_depositor_comments
;
The following automatic conversions were performed:

'_symmetry_cell_setting' value 'Orthorhombic' changed to
'orthorhombic' according to
/usr/data/users/saulius/crontab/automatic-downloads/rss-feeds/RSC/lib/dictionaries/cif_core.dic
dictionary named 'cif_core.dic' version 2.4.2 from 2011-04-26.

Automatic conversion script
Id: cif_fix_values 4268 2015-11-12 08:31:59Z antanas 

 Adding full bibliography for 7037810--7037817.cif.
;
_cod_original_cell_volume 11545(4)
_cod_original_sg_symbol_H-M Pna2(1)
_cod_database_code 7037812

loop_
_symmetry_equiv_pos_as_xyz
'x, y, z'
'-x, -y, z+1/2'
'x+1/2, -y+1/2, z'
'-x+1/2, y+1/2, z+1/2'

loop_
_atom_site_label
_atom_site_type_symbol
_atom_site_fract_x
_atom_site_fract_y
_atom_site_fract_z
_atom_site_U_iso_or_equiv
_atom_site_adp_type
_atom_site_occupancy
_atom_site_symmetry_multiplicity
_atom_site_calc_flag
_atom_site_refinement_flags
Pt1 Pt 0.31055(2) 0.51858(4) 0.42744(2) 0.05017(17) Uani 1 1 d .
Pt2 Pt 0.39913(2) 0.47850(4) 0.38950(2) 0.04699(16) Uani 1 1 d .
Pt3 Pt 0.35389(2) 0.64300(4) 0.35995(3) 0.04983(16) Uani 1 1 d .
Pt4 Pt 0.32270(2) 0.46971(4) 0.32588(2) 0.04778(16) Uani 1 1 d .
Pt5 Pt 0.40719(2) 0.54251(5) 0.29019(2) 0.05447(18) Uani 1 1 d .
Sn1 Sn 0.38004(4) 0.61630(7) 0.46100(4) 0.0514(3) Uani 1 1 d .
Sn2 Sn 0.45006(4) 0.63680(8) 0.36082(5) 0.0613(3) Uani 1 1 d .
Sn3 Sn 0.25975(4) 0.60297(8) 0.35973(5) 0.0604(3) Uani 1 1 d .
Sn4 Sn 0.32948(4) 0.61827(8) 0.25869(4) 0.0590(3) Uani 1 1 d .
Sn5 Sn 0.33261(4) 0.34447(7) 0.40651(4) 0.0538(3) Uani 1 1 d .
Sn6 Sn 0.39810(4) 0.36148(8) 0.30234(4) 0.0548(3) Uani 1 1 d .
Cl1 Cl 0.3565(2) 0.7547(3) 0.5031(2) 0.0927(17) Uani 1 1 d U
Cl2 Cl 0.41572(18) 0.5550(3) 0.53389(18) 0.0775(14) Uani 1 1 d .
Cl3 Cl 0.52590(19) 0.5864(5) 0.3755(3) 0.116(2) Uani 1 1 d U
Cl4 Cl 0.4734(2) 0.7884(3) 0.3364(2) 0.0961(17) Uani 1 1 d .
Cl5 Cl 0.2251(2) 0.7418(4) 0.3893(2) 0.0970(17) Uani 1 1 d .
Cl6 Cl 0.18791(19) 0.5278(4) 0.3495(3) 0.112(2) Uani 1 1 d U
Cl7 Cl 0.3391(2) 0.7665(4) 0.2218(3) 0.114(2) Uani 1 1 d .
Cl8 Cl 0.2998(2) 0.5532(4) 0.18354(18) 0.0895(16) Uani 1 1 d .
Cl9 Cl 0.3658(2) 0.2492(3) 0.46957(17) 0.0784(14) Uani 1 1 d .
Cl10 Cl 0.26413(19) 0.2566(3) 0.4029(2) 0.0901(16) Uani 1 1 d .
Cl11 Cl 0.46995(19) 0.2807(4) 0.3006(2) 0.0924(16) Uani 1 1 d .
Cl12 Cl 0.3723(2) 0.2824(4) 0.22981(17) 0.0878(16) Uani 1 1 d .
O11 O 0.4424(4) 0.6768(8) 0.4349(4) 0.072(3) Uani 1 1 d .
O12 O 0.2628(4) 0.6477(8) 0.2858(4) 0.072(3) Uani 1 1 d .
O13 O 0.3676(4) 0.2670(7) 0.3511(4) 0.065(3) Uani 1 1 d .
C11 C 0.4719(6) 0.7313(12) 0.4639(8) 0.083(6) Uani 1 1 d .
H11A H 0.4590 0.7388 0.4961 0.125 Uiso 1 1 calc R
H11B H 0.4755 0.7906 0.4488 0.125 Uiso 1 1 calc R
H11C H 0.5011 0.7018 0.4665 0.125 Uiso 1 1 calc R
C12 C 0.2258(8) 0.6825(17) 0.2572(8) 0.115(8) Uani 1 1 d U
H12A H 0.1993 0.6902 0.2777 0.172 Uiso 1 1 calc R
H12B H 0.2188 0.6400 0.2312 0.172 Uiso 1 1 calc R
H12C H 0.2342 0.7409 0.2433 0.172 Uiso 1 1 calc R
C13 C 0.3748(8) 0.1675(12) 0.3502(8) 0.098(7) Uani 1 1 d U
H13A H 0.3577 0.1395 0.3764 0.147 Uiso 1 1 calc R
H13B H 0.4068 0.1545 0.3545 0.147 Uiso 1 1 calc R
H13C H 0.3647 0.1432 0.3192 0.147 Uiso 1 1 calc R
C1 C 0.2686(7) 0.5112(14) 0.4759(7) 0.076(6) Uani 1 1 d .
C2 C 0.4446(7) 0.4201(13) 0.4238(7) 0.070(5) Uani 1 1 d .
C3 C 0.3472(5) 0.7751(13) 0.3626(7) 0.058(4) Uani 1 1 d .
C4 C 0.2813(5) 0.3987(12) 0.2911(7) 0.060(5) Uani 1 1 d .
C5 C 0.4470(6) 0.5446(15) 0.2377(8) 0.083(6) Uani 1 1 d .
O1 O 0.2423(6) 0.5058(12) 0.5077(7) 0.119(6) Uani 1 1 d U
O2 O 0.4731(5) 0.3833(10) 0.4448(5) 0.095(5) Uani 1 1 d .
O3 O 0.3452(5) 0.8505(9) 0.3645(6) 0.098(5) Uani 1 1 d .
O4 O 0.2536(5) 0.3555(11) 0.2707(6) 0.108(5) Uani 1 1 d .
O5 O 0.4738(6) 0.5452(12) 0.2057(6) 0.121(6) Uani 1 1 d U
P1 P 0.14536(17) 0.0957(3) 0.49763(18) 0.0637(12) Uani 1 1 d .
C101 C 0.2009(4) 0.0455(8) 0.4962(5) 0.068(5) Uani 1 1 d GU
C102 C 0.2044(5) -0.0495(8) 0.4914(6) 0.094(6) Uani 1 1 d GU
H102 H 0.1782 -0.0858 0.4928 0.112 Uiso 1 1 calc R
C103 C 0.2470(6) -0.0902(7) 0.4847(5) 0.103(7) Uani 1 1 d GU
H103 H 0.2493 -0.1537 0.4815 0.124 Uiso 1 1 calc R
C104 C 0.2861(4) -0.0359(11) 0.4827(6) 0.094(6) Uani 1 1 d GU
H104 H 0.3146 -0.0631 0.4781 0.113 Uiso 1 1 calc R
C105 C 0.2826(4) 0.0591(10) 0.4874(6) 0.103(7) Uani 1 1 d GU
H105 H 0.3088 0.0955 0.4860 0.123 Uiso 1 1 calc R
C106 C 0.2400(5) 0.0998(6) 0.4941(5) 0.080(5) Uani 1 1 d GU
H106 H 0.2377 0.1634 0.4973 0.096 Uiso 1 1 calc R
C107 C 0.1455(5) 0.2124(7) 0.5191(6) 0.082(6) Uani 1 1 d GU
C108 C 0.1565(5) 0.2825(10) 0.4864(4) 0.085(6) Uani 1 1 d GU
H108 H 0.1656 0.2683 0.4545 0.102 Uiso 1 1 calc R
C109 C 0.1539(5) 0.3739(9) 0.5013(6) 0.108(7) Uani 1 1 d GU
H109 H 0.1612 0.4208 0.4794 0.130 Uiso 1 1 calc R
C110 C 0.1402(6) 0.3952(8) 0.5489(6) 0.121(8) Uani 1 1 d GU
H110 H 0.1385 0.4563 0.5589 0.146 Uiso 1 1 calc R
C111 C 0.1292(6) 0.3251(12) 0.5817(5) 0.120(8) Uani 1 1 d GU
H111 H 0.1201 0.3394 0.6135 0.144 Uiso 1 1 calc R
C112 C 0.1318(5) 0.2337(10) 0.5668(5) 0.109(7) Uani 1 1 d GU
H112 H 0.1245 0.1869 0.5887 0.131 Uiso 1 1 calc R
C113 C 0.1222(5) 0.1051(10) 0.4375(4) 0.081(5) Uani 1 1 d GU
C114 C 0.0822(5) 0.1550(9) 0.4303(5) 0.084(5) Uani 1 1 d GU
H114 H 0.0680 0.1837 0.4568 0.101 Uiso 1 1 calc R
C115 C 0.0634(5) 0.1620(10) 0.3835(6) 0.115(7) Uani 1 1 d GU
H115 H 0.0366 0.1954 0.3787 0.138 Uiso 1 1 calc R
C116 C 0.0846(6) 0.1191(12) 0.3439(4) 0.132(9) Uani 1 1 d GU
H116 H 0.0720 0.1238 0.3126 0.158 Uiso 1 1 calc R
C117 C 0.1246(6) 0.0692(11) 0.3511(5) 0.144(9) Uani 1 1 d GU
H117 H 0.1388 0.0405 0.3246 0.173 Uiso 1 1 calc R
C118 C 0.1434(5) 0.0622(10) 0.3979(6) 0.114(7) Uani 1 1 d GU
H118 H 0.1702 0.0288 0.4027 0.137 Uiso 1 1 calc R
C119 C 0.1104(4) 0.0253(8) 0.5356(4) 0.063(4) Uani 1 1 d GU
C120 C 0.0679(4) -0.0062(8) 0.5201(4) 0.068(5) Uani 1 1 d GU
H120 H 0.0571 0.0093 0.4890 0.082 Uiso 1 1 calc R
C121 C 0.0416(4) -0.0611(8) 0.5509(6) 0.085(6) Uani 1 1 d GU
H121 H 0.0132 -0.0823 0.5405 0.103 Uiso 1 1 calc R
C122 C 0.0578(5) -0.0844(8) 0.5974(5) 0.096(6) Uani 1 1 d GU
H122 H 0.0401 -0.1211 0.6180 0.115 Uiso 1 1 calc R
C123 C 0.1002(5) -0.0528(9) 0.6129(4) 0.094(6) Uani 1 1 d GU
H123 H 0.1111 -0.0684 0.6440 0.113 Uiso 1 1 calc R
C124 C 0.1266(4) 0.0021(9) 0.5821(4) 0.078(5) Uani 1 1 d GU
H124 H 0.1550 0.0232 0.5925 0.094 Uiso 1 1 calc R
P2 P 0.2940(2) 0.5614(3) 0.6741(2) 0.0771(15) Uani 1 1 d .
C201 C 0.2944(5) 0.4575(8) 0.6401(5) 0.076(5) Uani 1 1 d GU
C202 C 0.3295(4) 0.4418(9) 0.6066(5) 0.088(6) Uani 1 1 d GU
H202 H 0.3544 0.4817 0.6053 0.105 Uiso 1 1 calc R
C203 C 0.3274(5) 0.3666(10) 0.5752(5) 0.109(7) Uani 1 1 d GU
H203 H 0.3508 0.3561 0.5527 0.131 Uiso 1 1 calc R
C204 C 0.2902(6) 0.3070(8) 0.5772(5) 0.104(7) Uani 1 1 d GU
H204 H 0.2888 0.2567 0.5561 0.125 Uiso 1 1 calc R
C205 C 0.2552(5) 0.3227(9) 0.6107(6) 0.119(7) Uani 1 1 d GU
H205 H 0.2303 0.2829 0.6121 0.142 Uiso 1 1 calc R
C206 C 0.2573(4) 0.3980(10) 0.6422(5) 0.104(7) Uani 1 1 d GU
H206 H 0.2338 0.4085 0.6646 0.125 Uiso 1 1 calc R
C207 C 0.2775(6) 0.5385(12) 0.7366(5) 0.092(6) Uani 1 1 d GU
C208 C 0.2824(6) 0.4504(10) 0.7558(7) 0.132(8) Uani 1 1 d GU
H208 H 0.2961 0.4044 0.7371 0.158 Uiso 1 1 calc R
C209 C 0.2666(7) 0.4309(11) 0.8029(7) 0.151(9) Uani 1 1 d GU
H209 H 0.2699 0.3719 0.8157 0.182 Uiso 1 1 calc R
C210 C 0.2461(6) 0.4995(15) 0.8308(5) 0.125(8) Uani 1 1 d GU
H210 H 0.2356 0.4865 0.8624 0.150 Uiso 1 1 calc R
C211 C 0.2413(6) 0.5877(13) 0.8117(6) 0.145(9) Uani 1 1 d GU
H211 H 0.2275 0.6336 0.8303 0.174 Uiso 1 1 calc R
C212 C 0.2570(6) 0.6072(9) 0.7646(7) 0.133(8) Uani 1 1 d GU
H212 H 0.2538 0.6662 0.7517 0.159 Uiso 1 1 calc R
C213 C 0.3520(4) 0.6039(10) 0.6743(5) 0.077(5) Uani 1 1 d GU
C214 C 0.3807(6) 0.5641(9) 0.7090(5) 0.108(7) Uani 1 1 d GU
H214 H 0.3697 0.5185 0.7299 0.130 Uiso 1 1 calc R
C215 C 0.4260(5) 0.5925(12) 0.7127(6) 0.135(8) Uani 1 1 d GU
H215 H 0.4452 0.5659 0.7359 0.162 Uiso 1 1 calc R
C216 C 0.4426(4) 0.6607(12) 0.6815(7) 0.123(8) Uani 1 1 d GU
H216 H 0.4729 0.6798 0.6839 0.148 Uiso 1 1 calc R
C217 C 0.4138(6) 0.7005(10) 0.6468(6) 0.117(8) Uani 1 1 d GU
H217 H 0.4249 0.7461 0.6260 0.140 Uiso 1 1 calc R
C218 C 0.3685(5) 0.6721(9) 0.6432(5) 0.095(6) Uani 1 1 d GU
H218 H 0.3493 0.6987 0.6199 0.114 Uiso 1 1 calc R
C219 C 0.2585(6) 0.6457(11) 0.6459(7) 0.101(7) Uani 1 1 d GU
C220 C 0.2557(6) 0.7358(12) 0.6628(6) 0.122(8) Uani 1 1 d GU
H220 H 0.2749 0.7557 0.6879 0.147 Uiso 1 1 calc R
C221 C 0.2242(7) 0.7962(10) 0.6421(7) 0.137(9) Uani 1 1 d GU
H221 H 0.2224 0.8565 0.6533 0.164 Uiso 1 1 calc R
C222 C 0.1956(6) 0.7665(15) 0.6045(7) 0.171(11) Uani 1 1 d GU
H222 H 0.1745 0.8069 0.5906 0.205 Uiso 1 1 calc R
C223 C 0.1983(6) 0.6763(17) 0.5876(6) 0.185(11) Uani 1 1 d GU
H223 H 0.1792 0.6564 0.5625 0.222 Uiso 1 1 calc R
C224 C 0.2298(7) 0.6159(11) 0.6083(7) 0.159(10) Uani 1 1 d GU
H224 H 0.2317 0.5556 0.5971 0.190 Uiso 1 1 calc R
P3 P 0.4575(2) 0.0502(3) 0.5668(2) 0.0723(14) Uani 1 1 d U
C301 C 0.4896(5) -0.0395(7) 0.5954(5) 0.087(4) Uani 1 1 d GU
C302 C 0.4817(4) -0.0592(8) 0.6447(5) 0.091(4) Uani 1 1 d GU
H302 H 0.4582 -0.0296 0.6615 0.109 Uiso 1 1 calc R
C303 C 0.5089(5) -0.1232(9) 0.6690(4) 0.097(4) Uani 1 1 d GU
H303 H 0.5036 -0.1364 0.7020 0.116 Uiso 1 1 calc R
C304 C 0.5440(5) -0.1676(8) 0.6439(6) 0.103(4) Uani 1 1 d GU
H304 H 0.5622 -0.2104 0.6602 0.123 Uiso 1 1 calc R
C305 C 0.5519(4) -0.1479(9) 0.5946(6) 0.108(5) Uani 1 1 d GU
H305 H 0.5754 -0.1776 0.5779 0.130 Uiso 1 1 calc R
C306 C 0.5247(5) -0.0839(9) 0.5704(4) 0.104(5) Uani 1 1 d GU
H306 H 0.5300 -0.0707 0.5374 0.125 Uiso 1 1 calc R
C307 C 0.4005(4) 0.0334(10) 0.5870(6) 0.093(4) Uani 1 1 d GU
C308 C 0.3751(5) 0.1060(7) 0.6059(6) 0.106(5) Uani 1 1 d GU
H308 H 0.3876 0.1649 0.6069 0.127 Uiso 1 1 calc R
C309 C 0.3311(5) 0.0907(9) 0.6234(6) 0.115(5) Uani 1 1 d GU
H309 H 0.3140 0.1393 0.6360 0.138 Uiso 1 1 calc R
C310 C 0.3124(4) 0.0027(11) 0.6219(6) 0.108(5) Uani 1 1 d GU
H310 H 0.2830 -0.0076 0.6335 0.129 Uiso 1 1 calc R
C311 C 0.3379(5) -0.0700(8) 0.6030(6) 0.098(4) Uani 1 1 d GU
H311 H 0.3254 -0.1289 0.6020 0.118 Uiso 1 1 calc R
C312 C 0.3819(5) -0.0546(8) 0.5855(5) 0.094(4) Uani 1 1 d GU
H312 H 0.3990 -0.1033 0.5729 0.113 Uiso 1 1 calc R
C313 C 0.4625(6) 0.0418(9) 0.5015(4) 0.093(4) Uani 1 1 d GU
C314 C 0.4308(5) -0.0081(9) 0.4741(5) 0.097(4) Uani 1 1 d GU
H314 H 0.4060 -0.0357 0.4897 0.117 Uiso 1 1 calc R
C315 C 0.4363(5) -0.0167(9) 0.4236(5) 0.104(5) Uani 1 1 d GU
H315 H 0.4151 -0.0500 0.4053 0.124 Uiso 1 1 calc R
C316 C 0.4733(6) 0.0246(10) 0.4003(4) 0.110(5) Uani 1 1 d GU
H316 H 0.4770 0.0189 0.3665 0.132 Uiso 1 1 calc R
C317 C 0.5050(5) 0.0745(10) 0.4277(6) 0.112(5) Uani 1 1 d GU
H317 H 0.5298 0.1021 0.4121 0.135 Uiso 1 1 calc R
C318 C 0.4995(5) 0.0830(9) 0.4782(6) 0.105(5) Uani 1 1 d GU
H318 H 0.5207 0.1164 0.4965 0.126 Uiso 1 1 calc R
C319 C 0.4784(5) 0.1620(6) 0.5838(5) 0.082(4) Uani 1 1 d GU
C320 C 0.4615(4) 0.2385(8) 0.5590(4) 0.088(4) Uani 1 1 d GU
H320 H 0.4406 0.2309 0.5336 0.106 Uiso 1 1 calc R
C321 C 0.4759(5) 0.3262(7) 0.5723(5) 0.091(4) Uani 1 1 d GU
H321 H 0.4646 0.3774 0.5558 0.110 Uiso 1 1 calc R
C322 C 0.5072(5) 0.3375(6) 0.6104(5) 0.093(4) Uani 1 1 d GU
H322 H 0.5168 0.3962 0.6193 0.112 Uiso 1 1 calc R
C323 C 0.5241(4) 0.2610(9) 0.6352(4) 0.090(4) Uani 1 1 d GU
H323 H 0.5450 0.2686 0.6606 0.108 Uiso 1 1 calc R
C324 C 0.5097(5) 0.1733(7) 0.6219(4) 0.087(4) Uani 1 1 d GU
H324 H 0.5210 0.1221 0.6384 0.104 Uiso 1 1 calc R
C401 C 0.3534(8) 1.0154(19) 0.2198(10) 0.155(10) Uiso 1 1 d DU
H40A H 0.3390 1.0189 0.1881 0.233 Uiso 1 1 calc R
H40B H 0.3558 1.0761 0.2336 0.233 Uiso 1 1 calc R
H40C H 0.3354 0.9773 0.2412 0.233 Uiso 1 1 calc R
C402 C 0.3993(7) 0.9756(12) 0.2146(7) 0.112(7) Uiso 1 1 d DU
C403 C 0.4293(9) 0.966(2) 0.2582(10) 0.184(12) Uiso 1 1 d DU
H40D H 0.4134 0.9880 0.2869 0.276 Uiso 1 1 calc R
H40E H 0.4566 1.0021 0.2534 0.276 Uiso 1 1 calc R
H40F H 0.4374 0.9028 0.2626 0.276 Uiso 1 1 calc R
O402 O 0.4137(7) 0.9504(13) 0.1761(7) 0.159(7) Uiso 1 1 d DU
C411 C 0.0881(15) 0.372(3) 0.3228(13) 0.310(19) Uiso 1 1 d DU
H41A H 0.1116 0.3322 0.3356 0.465 Uiso 1 1 calc R
H41B H 0.0595 0.3389 0.3221 0.465 Uiso 1 1 calc R
H41C H 0.0851 0.4250 0.3433 0.465 Uiso 1 1 calc R
C412 C 0.1003(10) 0.4004(19) 0.2725(12) 0.284(15) Uiso 1 1 d DU
C413 C 0.1421(12) 0.365(3) 0.2487(14) 0.269(18) Uiso 1 1 d DU
H41D H 0.1482 0.4005 0.2195 0.404 Uiso 1 1 calc R
H41E H 0.1379 0.3018 0.2400 0.404 Uiso 1 1 calc R
H41F H 0.1674 0.3708 0.2710 0.404 Uiso 1 1 calc R
O412 O 0.0766(12) 0.453(2) 0.2517(13) 0.325(16) Uiso 1 1 d DU
C421 C 0.6131(17) 0.712(4) 0.2922(13) 0.39(2) Uiso 1 1 d DU
H42A H 0.6301 0.6561 0.2978 0.589 Uiso 1 1 calc R
H42B H 0.5842 0.7080 0.3089 0.589 Uiso 1 1 calc R
H42C H 0.6301 0.7632 0.3046 0.589 Uiso 1 1 calc R
C422 C 0.6053(11) 0.7236(19) 0.2390(12) 0.352(17) Uiso 1 1 d DU
C423 C 0.5612(13) 0.754(4) 0.2185(17) 0.37(2) Uiso 1 1 d DU
H42D H 0.5662 0.7830 0.1872 0.552 Uiso 1 1 calc R
H42E H 0.5472 0.7974 0.2406 0.552 Uiso 1 1 calc R
H42F H 0.5414 0.7020 0.2144 0.552 Uiso 1 1 calc R
O422 O 0.6352(12) 0.708(3) 0.2111(13) 0.332(16) Uiso 1 1 d DU
C431 C 0.1190(13) 0.7614(19) 0.4620(13) 0.203(13) Uiso 1 1 d DU
H43A H 0.1367 0.7716 0.4912 0.304 Uiso 1 1 calc R
H43B H 0.0912 0.7966 0.4637 0.304 Uiso 1 1 calc R
H43C H 0.1363 0.7802 0.4337 0.304 Uiso 1 1 calc R
C432 C 0.1078(9) 0.6631(19) 0.4579(10) 0.228(12) Uiso 1 1 d DU
C433 C 0.0833(13) 0.623(2) 0.4157(12) 0.237(15) Uiso 1 1 d DU
H43D H 0.0801 0.5575 0.4206 0.355 Uiso 1 1 calc R
H43E H 0.1002 0.6338 0.3861 0.355 Uiso 1 1 calc R
H43F H 0.0535 0.6502 0.4131 0.355 Uiso 1 1 calc R
O432 O 0.1200(12) 0.614(2) 0.4900(11) 0.303(14) Uiso 1 1 d DU

loop_
_atom_site_aniso_label
_atom_site_aniso_U_11
_atom_site_aniso_U_22
_atom_site_aniso_U_33
_atom_site_aniso_U_23
_atom_site_aniso_U_13
_atom_site_aniso_U_12
Pt1 0.0466(4) 0.0548(4) 0.0490(4) -0.0095(3) 0.0050(3) -0.0051(3)
Pt2 0.0417(4) 0.0485(4) 0.0507(4) -0.0002(3) 0.0002(3) -0.0005(3)
Pt3 0.0471(4) 0.0469(3) 0.0554(3) -0.0024(3) -0.0030(3) 0.0002(3)
Pt4 0.0440(4) 0.0529(4) 0.0465(3) -0.0077(3) -0.0012(3) -0.0002(3)
Pt5 0.0496(4) 0.0615(4) 0.0523(4) 0.0024(3) 0.0063(3) -0.0004(3)
Sn1 0.0503(8) 0.0484(6) 0.0554(6) -0.0068(5) -0.0040(6) -0.0026(5)
Sn2 0.0458(7) 0.0676(7) 0.0704(7) 0.0013(6) 0.0012(7) -0.0121(5)
Sn3 0.0448(7) 0.0743(8) 0.0621(7) -0.0087(6) 0.0004(6) 0.0088(5)
Sn4 0.0574(9) 0.0674(8) 0.0522(6) 0.0016(6) -0.0041(6) 0.0043(6)
Sn5 0.0614(8) 0.0489(6) 0.0510(6) -0.0050(5) 0.0058(6) -0.0068(5)
Sn6 0.0591(8) 0.0564(7) 0.0488(6) -0.0079(5) 0.0057(5) 0.0049(5)
Cl1 0.108(5) 0.068(3) 0.102(4) -0.036(3) -0.018(3) 0.017(3)
Cl2 0.080(4) 0.083(3) 0.069(3) 0.010(3) -0.010(3) -0.003(3)
Cl3 0.050(4) 0.127(5) 0.170(6) 0.025(4) -0.003(3) -0.012(3)
Cl4 0.100(5) 0.074(3) 0.114(4) 0.020(3) 0.008(3) -0.026(3)
Cl5 0.092(4) 0.098(4) 0.101(4) -0.023(3) 0.005(3) 0.028(3)
Cl6 0.050(4) 0.133(5) 0.152(6) -0.033(4) -0.002(3) -0.006(3)
Cl7 0.137(6) 0.085(4) 0.120(5) 0.038(4) -0.023(4) -0.015(4)
Cl8 0.094(4) 0.121(4) 0.053(3) -0.013(3) -0.009(3) 0.004(3)
Cl9 0.113(4) 0.058(3) 0.064(3) 0.003(2) -0.009(3) -0.007(3)
Cl10 0.085(4) 0.085(3) 0.101(4) -0.003(3) 0.007(3) -0.031(3)
Cl11 0.062(4) 0.105(4) 0.110(4) -0.026(3) -0.002(3) 0.015(3)
Cl12 0.111(5) 0.093(4) 0.059(3) -0.027(3) -0.011(3) 0.019(3)
O11 0.086(10) 0.067(7) 0.062(7) -0.001(6) -0.014(7) -0.022(6)
O12 0.050(8) 0.101(9) 0.065(7) -0.027(7) -0.020(6) 0.016(6)
O13 0.074(8) 0.051(6) 0.068(7) -0.006(6) 0.016(6) 0.003(6)
C11 0.058(14) 0.082(13) 0.110(15) -0.021(12) 0.009(12) -0.026(10)
C12 0.084(14) 0.149(16) 0.111(14) -0.010(13) -0.027(12) 0.038(12)
C13 0.121(15) 0.069(11) 0.105(13) 0.009(10) 0.031(12) -0.004(10)
C1 0.049(14) 0.107(15) 0.071(13) -0.028(11) -0.002(10) -0.025(11)
C2 0.061(14) 0.073(12) 0.075(12) -0.010(10) -0.004(11) -0.022(10)
C3 0.038(11) 0.075(12) 0.062(10) -0.002(10) -0.001(9) -0.009(8)
C4 0.014(9) 0.077(12) 0.091(13) 0.011(10) -0.001(9) 0.016(8)
C5 0.024(11) 0.127(18) 0.096(15) 0.018(13) 0.008(10) -0.011(10)
O1 0.087(11) 0.158(12) 0.112(11) -0.034(9) 0.047(9) -0.041(9)
O2 0.076(11) 0.110(11) 0.099(11) 0.005(8) -0.032(9) 0.007(8)
O3 0.100(12) 0.059(8) 0.136(12) -0.006(9) -0.012(10) 0.017(8)
O4 0.064(11) 0.115(12) 0.145(14) -0.016(10) -0.013(10) -0.027(9)
O5 0.092(11) 0.160(13) 0.112(11) 0.013(9) 0.052(9) 0.001(9)
P1 0.054(3) 0.067(3) 0.070(3) 0.001(2) -0.005(2) -0.006(2)
C101 0.072(13) 0.056(10) 0.074(11) -0.013(9) 0.004(10) -0.008(9)
C102 0.092(16) 0.071(12) 0.118(15) -0.016(12) -0.010(13) -0.012(11)
C103 0.094(17) 0.091(14) 0.125(16) -0.020(12) -0.014(14) 0.030(13)
C104 0.054(14) 0.112(16) 0.116(15) -0.005(13) -0.006(12) 0.027(11)
C105 0.087(13) 0.086(11) 0.135(13) 0.012(11) 0.003(11) 0.001(11)
C106 0.079(14) 0.057(11) 0.104(13) 0.012(10) -0.013(11) -0.009(10)
C107 0.057(13) 0.064(11) 0.127(16) -0.015(11) -0.014(11) 0.004(9)
C108 0.077(14) 0.062(11) 0.116(15) -0.005(11) -0.006(11) -0.017(10)
C109 0.110(14) 0.079(11) 0.136(14) 0.010(11) -0.015(12) -0.004(10)
C110 0.112(14) 0.106(13) 0.146(15) -0.007(12) -0.007(12) 0.007(11)
C111 0.116(14) 0.112(13) 0.133(14) -0.033(12) 0.014(12) -0.005(12)
C112 0.109(17) 0.079(13) 0.138(17) -0.018(13) 0.013(15) -0.005(12)
C113 0.075(14) 0.107(14) 0.062(11) 0.001(10) -0.007(10) 0.002(11)
C114 0.060(13) 0.115(14) 0.078(12) 0.030(11) -0.005(10) 0.003(10)
C115 0.104(14) 0.122(13) 0.119(13) 0.024(12) -0.003(12) 0.000(11)
C116 0.119(15) 0.149(15) 0.128(14) 0.012(13) -0.020(12) 0.008(12)
C117 0.143(16) 0.183(16) 0.106(13) 0.000(13) 0.016(13) 0.008(13)
C118 0.099(13) 0.157(14) 0.086(12) 0.003(12) -0.008(11) 0.006(12)
C119 0.057(12) 0.063(10) 0.068(11) 0.009(9) 0.009(9) 0.000(8)
C120 0.063(13) 0.058(10) 0.083(12) -0.008(9) -0.006(10) 0.001(9)
C121 0.062(13) 0.060(11) 0.134(16) -0.027(11) 0.004(12) -0.007(10)
C122 0.102(13) 0.066(10) 0.119(13) 0.010(10) 0.027(11) -0.016(10)
C123 0.115(13) 0.075(11) 0.094(12) 0.023(10) 0.037(11) -0.003(10)
C124 0.081(14) 0.068(11) 0.086(13) 0.012(10) 0.013(11) -0.009(10)
P2 0.088(4) 0.064(3) 0.080(3) -0.010(3) 0.018(3) -0.003(3)
C201 0.068(13) 0.069(11) 0.092(13) -0.002(10) 0.011(11) -0.013(9)
C202 0.093(15) 0.086(13) 0.084(13) -0.021(11) 0.017(11) -0.009(11)
C203 0.130(14) 0.096(12) 0.100(12) -0.028(11) 0.013(11) 0.010(11)
C204 0.111(14) 0.090(12) 0.112(12) -0.027(11) -0.005(11) 0.000(11)
C205 0.113(14) 0.094(12) 0.149(14) -0.041(12) -0.011(12) -0.014(11)
C206 0.084(13) 0.097(12) 0.132(13) -0.025(11) 0.013(11) -0.002(10)
C207 0.089(15) 0.090(14) 0.098(14) -0.018(11) 0.024(12) 0.004(11)
C208 0.156(15) 0.127(14) 0.113(13) 0.004(12) 0.028(13) -0.008(13)
C209 0.172(16) 0.139(15) 0.144(15) 0.031(13) 0.013(14) -0.023(13)
C210 0.124(14) 0.148(15) 0.103(13) 0.010(12) 0.013(12) -0.023(13)
C211 0.160(16) 0.151(15) 0.123(14) -0.038(13) 0.007(13) -0.018(13)
C212 0.154(15) 0.139(14) 0.105(13) -0.030(12) 0.015(13) -0.010(13)
C213 0.091(15) 0.064(11) 0.077(12) 0.002(9) -0.001(11) -0.016(10)
C214 0.077(13) 0.138(14) 0.110(13) 0.020(12) 0.015(11) -0.013(11)
C215 0.118(15) 0.161(15) 0.125(14) -0.006(13) 0.008(13) -0.012(13)
C216 0.125(15) 0.114(13) 0.131(14) -0.014(12) 0.021(12) -0.033(12)
C217 0.104(14) 0.112(13) 0.134(14) 0.014(12) 0.034(12) -0.009(12)
C218 0.095(16) 0.080(13) 0.110(15) 0.003(11) 0.021(13) -0.020(11)
C219 0.106(13) 0.091(12) 0.106(12) -0.016(10) 0.004(11) 0.019(11)
C220 0.125(14) 0.105(13) 0.136(14) -0.003(12) 0.015(12) 0.027(12)
C221 0.136(15) 0.127(14) 0.148(15) 0.003(13) 0.013(13) 0.023(13)
C222 0.177(17) 0.151(16) 0.186(17) 0.009(14) 0.003(14) 0.024(14)
C223 0.203(18) 0.169(17) 0.183(17) -0.001(15) 0.001(15) 0.025(15)
C224 0.173(17) 0.146(15) 0.157(16) -0.018(14) -0.013(14) 0.032(13)
P3 0.080(4) 0.055(3) 0.082(3) -0.006(2) -0.011(3) 0.003(2)
C301 0.090(9) 0.059(7) 0.112(9) -0.002(7) -0.028(8) 0.002(7)
C302 0.096(9) 0.060(8) 0.116(9) 0.006(7) -0.022(8) -0.008(7)
C303 0.101(9) 0.067(7) 0.123(9) 0.008(7) -0.021(8) -0.010(7)
C304 0.104(9) 0.076(8) 0.129(9) 0.006(7) -0.023(8) -0.003(7)
C305 0.106(9) 0.086(8) 0.132(9) 0.002(8) -0.016(8) 0.005(7)
C306 0.103(9) 0.084(8) 0.126(9) 0.002(7) -0.017(8) 0.006(7)
C307 0.099(10) 0.082(8) 0.098(9) -0.009(8) -0.004(8) -0.001(7)
C308 0.107(9) 0.096(8) 0.114(9) -0.006(8) 0.011(8) 0.002(8)
C309 0.113(9) 0.106(8) 0.125(9) -0.002(8) 0.012(8) 0.003(8)
C310 0.106(9) 0.098(8) 0.119(9) -0.002(8) 0.007(8) 0.000(8)
C311 0.103(10) 0.087(8) 0.106(9) -0.003(8) -0.004(8) -0.002(8)
C312 0.104(10) 0.079(8) 0.100(9) -0.005(8) -0.004(8) -0.001(8)
C313 0.114(11) 0.072(9) 0.092(9) -0.009(8) -0.018(8) 0.003(8)
C314 0.118(11) 0.083(8) 0.092(9) -0.007(8) -0.020(8) 0.000(8)
C315 0.124(10) 0.094(8) 0.093(8) -0.016(8) -0.017(8) -0.002(7)
C316 0.131(11) 0.105(9) 0.095(9) -0.011(8) -0.008(9) 0.004(8)
C317 0.133(11) 0.105(9) 0.099(9) -0.007(9) -0.006(9) 0.005(8)
C318 0.123(11) 0.097(9) 0.095(9) -0.007(8) -0.014(9) 0.004(8)
C319 0.098(9) 0.059(6) 0.089(8) -0.001(6) -0.019(7) 0.002(7)
C320 0.104(9) 0.066(6) 0.094(8) 0.003(7) -0.022(7) 0.002(7)
C321 0.111(9) 0.071(6) 0.093(8) 0.001(6) -0.014(7) -0.004(7)
C322 0.112(8) 0.077(7) 0.090(8) 0.002(6) -0.013(7) -0.011(7)
C323 0.105(8) 0.071(7) 0.093(8) -0.002(6) -0.016(7) -0.009(7)
C324 0.100(9) 0.066(7) 0.094(8) -0.003(7) -0.019(7) -0.003(7)

loop_
_atom_type_symbol
_atom_type_description
_atom_type_scat_dispersion_real
_atom_type_scat_dispersion_imag
_atom_type_scat_source
C C 0.0033 0.0016 'International Tables Vol C Tables 4.2.6.8 and 6.1.1.4'
H H 0.0000 0.0000 'International Tables Vol C Tables 4.2.6.8 and 6.1.1.4'
O O 0.0106 0.0060 'International Tables Vol C Tables 4.2.6.8 and 6.1.1.4'
P P 0.1023 0.0942 'International Tables Vol C Tables 4.2.6.8 and 6.1.1.4'
Cl Cl 0.1484 0.1585 'International Tables Vol C Tables 4.2.6.8 and 6.1.1.4'
Sn Sn -0.6537 1.4246 'International Tables Vol C Tables 4.2.6.8 and 6.1.1.4'
Pt Pt -1.7033 8.3905 'International Tables Vol C Tables 4.2.6.8 and 6.1.1.4'

loop_
_geom_angle_atom_site_label_1
_geom_angle_atom_site_label_2
_geom_angle_atom_site_label_3
_geom_angle
C1 Pt1 Sn1 107.6(5)
C1 Pt1 Sn3 98.8(7)
Sn1 Pt1 Sn3 114.83(4)
C1 Pt1 Sn5 105.3(7)
Sn1 Pt1 Sn5 113.40(4)
Sn3 Pt1 Sn5 115.02(4)
C1 Pt1 Pt2 150.6(7)
Sn1 Pt1 Pt2 62.35(3)
Sn3 Pt1 Pt2 110.52(4)
Sn5 Pt1 Pt2 60.65(3)
C1 Pt1 Pt3 143.6(7)
Sn1 Pt1 Pt3 62.81(3)
Sn3 Pt1 Pt3 60.94(3)
Sn5 Pt1 Pt3 110.71(4)
Pt2 Pt1 Pt3 59.73(2)
C1 Pt1 Pt4 140.5(5)
Sn1 Pt1 Pt4 111.71(4)
Sn3 Pt1 Pt4 61.21(3)
Sn5 Pt1 Pt4 62.06(3)
Pt2 Pt1 Pt4 59.26(2)
Pt3 Pt1 Pt4 59.11(2)
C2 Pt2 Sn5 95.6(5)
C2 Pt2 Pt4 149.7(5)
Sn5 Pt2 Pt4 61.28(3)
C2 Pt2 Sn1 96.9(6)
Sn5 Pt2 Sn1 103.95(4)
Pt4 Pt2 Sn1 107.14(3)
C2 Pt2 Pt1 124.7(6)
Sn5 Pt2 Pt1 56.57(3)
Pt4 Pt2 Pt1 60.84(2)
Sn1 Pt2 Pt1 55.27(3)
C2 Pt2 Pt3 150.4(5)
Sn5 Pt2 Pt3 108.00(4)
Pt4 Pt2 Pt3 59.90(2)
Sn1 Pt2 Pt3 60.74(3)
Pt1 Pt2 Pt3 60.55(2)
C2 Pt2 Sn2 97.7(5)
Sn5 Pt2 Sn2 166.65(4)
Pt4 Pt2 Sn2 106.37(4)
Sn1 Pt2 Sn2 73.83(4)
Pt1 Pt2 Sn2 114.16(4)
Pt3 Pt2 Sn2 59.18(3)
C2 Pt2 Pt5 124.8(6)
Sn5 Pt2 Pt5 116.10(3)
Pt4 Pt2 Pt5 60.21(2)
Sn1 Pt2 Pt5 115.57(4)
Pt1 Pt2 Pt5 110.48(3)
Pt3 Pt2 Pt5 59.99(2)
Sn2 Pt2 Pt5 55.75(3)
C2 Pt2 Sn6 98.7(6)
Sn5 Pt2 Sn6 73.78(4)
Pt4 Pt2 Sn6 57.89(3)
Sn1 Pt2 Sn6 164.38(4)
Pt1 Pt2 Sn6 113.84(3)
Pt3 Pt2 Sn6 104.78(3)
Sn2 Pt2 Sn6 104.70(4)
Pt5 Pt2 Sn6 54.86(3)
C3 Pt3 Sn3 96.1(4)
C3 Pt3 Sn2 97.6(5)
Sn3 Pt3 Sn2 166.23(4)
C3 Pt3 Pt4 149.7(5)
Sn3 Pt3 Pt4 60.06(3)
Sn2 Pt3 Pt4 107.21(3)
C3 Pt3 Pt2 150.5(5)
Sn3 Pt3 Pt2 106.35(3)
Sn2 Pt3 Pt2 60.43(3)
Pt4 Pt3 Pt2 59.72(2)
C3 Pt3 Pt5 126.0(5)
Sn3 Pt3 Pt5 115.25(4)
Sn2 Pt3 Pt5 56.23(3)
Pt4 Pt3 Pt5 60.26(2)
Pt2 Pt3 Pt5 60.33(2)
C3 Pt3 Sn4 97.8(5)
Sn3 Pt3 Sn4 74.25(4)
Sn2 Pt3 Sn4 104.65(4)
Pt4 Pt3 Sn4 59.64(3)
Pt2 Pt3 Sn4 106.34(3)
Pt5 Pt3 Sn4 55.51(3)
C3 Pt3 Pt1 123.9(5)
Sn3 Pt3 Pt1 55.91(3)
Sn2 Pt3 Pt1 114.54(3)
Pt4 Pt3 Pt1 60.50(2)
Pt2 Pt3 Pt1 59.73(2)
Pt5 Pt3 Pt1 110.08(3)
Sn4 Pt3 Pt1 115.17(4)
C3 Pt3 Sn1 97.2(5)
Sn3 Pt3 Sn1 103.53(4)
Sn2 Pt3 Sn1 73.87(4)
Pt4 Pt3 Sn1 106.13(3)
Pt2 Pt3 Sn1 59.61(3)
Pt5 Pt3 Sn1 114.86(3)
Sn4 Pt3 Sn1 165.02(4)
Pt1 Pt3 Sn1 54.69(3)
C4 Pt4 Sn6 94.9(5)
C4 Pt4 Sn3 97.1(5)
Sn6 Pt4 Sn3 168.04(4)
C4 Pt4 Pt2 148.7(5)
Sn6 Pt4 Pt2 62.65(3)
Sn3 Pt4 Pt2 106.51(3)
C4 Pt4 Pt3 150.8(5)
Sn6 Pt4 Pt3 108.83(4)
Sn3 Pt4 Pt3 59.60(3)
Pt2 Pt4 Pt3 60.38(2)
C4 Pt4 Sn4 98.1(5)
Sn6 Pt4 Sn4 103.11(4)
Sn3 Pt4 Sn4 74.55(4)
Pt2 Pt4 Sn4 107.74(4)
Pt3 Pt4 Sn4 60.77(3)
C4 Pt4 Pt5 126.7(5)
Sn6 Pt4 Pt5 56.38(3)
Sn3 Pt4 Pt5 114.83(4)
Pt2 Pt4 Pt5 60.55(2)
Pt3 Pt4 Pt5 60.26(2)
Sn4 Pt4 Pt5 55.85(3)
C4 Pt4 Sn5 95.9(5)
Sn6 Pt4 Sn5 74.75(4)
Sn3 Pt4 Sn5 104.59(4)
Pt2 Pt4 Sn5 58.71(3)
Pt3 Pt4 Sn5 106.37(3)
Sn4 Pt4 Sn5 165.96(4)
Pt5 Pt4 Sn5 114.08(4)
C4 Pt4 Pt1 123.3(5)
Sn6 Pt4 Pt1 117.30(3)
Sn3 Pt4 Pt1 55.74(3)
Pt2 Pt4 Pt1 59.91(2)
Pt3 Pt4 Pt1 60.39(2)
Sn4 Pt4 Pt1 116.09(3)
Pt5 Pt4 Pt1 109.99(3)
Sn5 Pt4 Pt1 55.51(3)
C5 Pt5 Sn6 100.1(7)
C5 Pt5 Sn4 106.4(6)
Sn6 Pt5 Sn4 111.26(5)
C5 Pt5 Sn2 104.6(6)
Sn6 Pt5 Sn2 117.64(4)
Sn4 Pt5 Sn2 114.77(5)
C5 Pt5 Pt3 148.3(7)
Sn6 Pt5 Pt3 111.59(4)
Sn4 Pt5 Pt3 62.45(3)
Sn2 Pt5 Pt3 61.06(3)
C5 Pt5 Pt4 144.7(6)
Sn6 Pt5 Pt4 60.40(3)
Sn4 Pt5 Pt4 61.67(3)
Sn2 Pt5 Pt4 110.56(4)
Pt3 Pt5 Pt4 59.48(2)
C5 Pt5 Pt2 141.9(6)
Sn6 Pt5 Pt2 63.55(3)
Sn4 Pt5 Pt2 111.52(4)
Sn2 Pt5 Pt2 61.80(3)
Pt3 Pt5 Pt2 59.68(2)
Pt4 Pt5 Pt2 59.24(2)
O11 Sn1 Cl2 93.2(3)
O11 Sn1 Cl1 93.3(3)
Cl2 Sn1 Cl1 92.37(19)
O11 Sn1 Pt1 139.4(3)
Cl2 Sn1 Pt1 114.72(13)
Cl1 Sn1 Pt1 113.10(15)
O11 Sn1 Pt2 84.0(3)
Cl2 Sn1 Pt2 102.53(13)
Cl1 Sn1 Pt2 164.97(15)
Pt1 Sn1 Pt2 62.39(3)
O11 Sn1 Pt3 81.6(3)
Cl2 Sn1 Pt3 161.75(13)
Cl1 Sn1 Pt3 105.35(15)
Pt1 Sn1 Pt3 62.51(3)
Pt2 Sn1 Pt3 59.65(3)
O11 Sn2 Cl3 91.3(4)
O11 Sn2 Cl4 92.4(3)
Cl3 Sn2 Cl4 93.8(2)
O11 Sn2 Pt5 141.1(3)
Cl3 Sn2 Pt5 113.69(18)
Cl4 Sn2 Pt5 113.86(15)
O11 Sn2 Pt3 83.9(3)
Cl3 Sn2 Pt3 161.19(16)
Cl4 Sn2 Pt3 104.58(15)
Pt5 Sn2 Pt3 62.71(3)
O11 Sn2 Pt2 84.6(3)
Cl3 Sn2 Pt2 101.12(15)
Cl4 Sn2 Pt2 164.88(16)
Pt5 Sn2 Pt2 62.46(3)
Pt3 Sn2 Pt2 60.39(3)
O12 Sn3 Cl6 93.8(4)
O12 Sn3 Cl5 94.4(3)
Cl6 Sn3 Cl5 93.0(2)
O12 Sn3 Pt1 140.8(3)
Cl6 Sn3 Pt1 111.17(19)
Cl5 Sn3 Pt1 113.04(15)
O12 Sn3 Pt3 84.1(3)
Cl6 Sn3 Pt3 163.14(15)
Cl5 Sn3 Pt3 103.79(16)
Pt1 Sn3 Pt3 63.15(3)
O12 Sn3 Pt4 82.7(3)
Cl6 Sn3 Pt4 102.80(15)
Cl5 Sn3 Pt4 164.04(16)
Pt1 Sn3 Pt4 63.05(3)
Pt3 Sn3 Pt4 60.34(3)
O12 Sn4 Cl7 94.1(4)
O12 Sn4 Cl8 92.5(3)
Cl7 Sn4 Cl8 92.3(2)
O12 Sn4 Pt5 138.8(3)
Cl7 Sn4 Pt5 113.99(18)
Cl8 Sn4 Pt5 114.60(15)
O12 Sn4 Pt4 82.3(3)
Cl7 Sn4 Pt4 164.56(18)
Cl8 Sn4 Pt4 102.85(15)
Pt5 Sn4 Pt4 62.48(3)
O12 Sn4 Pt3 82.5(3)
Cl7 Sn4 Pt3 105.11(17)
Cl8 Sn4 Pt3 162.17(15)
Pt5 Sn4 Pt3 62.04(3)
Pt4 Sn4 Pt3 59.59(3)
O13 Sn5 Cl10 95.2(3)
O13 Sn5 Cl9 90.4(3)
Cl10 Sn5 Cl9 93.40(19)
O13 Sn5 Pt1 139.7(3)
Cl10 Sn5 Pt1 108.32(15)
Cl9 Sn5 Pt1 119.32(12)
O13 Sn5 Pt2 85.3(3)
Cl10 Sn5 Pt2 162.79(15)
Cl9 Sn5 Pt2 103.81(13)
Pt1 Sn5 Pt2 62.78(3)
O13 Sn5 Pt4 81.0(3)
Cl10 Sn5 Pt4 103.01(14)
Cl9 Sn5 Pt4 162.04(14)
Pt1 Sn5 Pt4 62.43(3)
Pt2 Sn5 Pt4 60.01(3)
O13 Sn6 Cl12 94.1(3)
O13 Sn6 Cl11 93.7(3)
Cl12 Sn6 Cl11 91.39(19)
O13 Sn6 Pt5 139.8(3)
Cl12 Sn6 Pt5 113.67(14)
Cl11 Sn6 Pt5 113.08(15)
O13 Sn6 Pt4 83.6(3)
Cl12 Sn6 Pt4 102.14(14)
Cl11 Sn6 Pt4 166.34(14)
Pt5 Sn6 Pt4 63.22(3)
O13 Sn6 Pt2 82.7(3)
Cl12 Sn6 Pt2 161.52(14)
Cl11 Sn6 Pt2 106.95(14)
Pt5 Sn6 Pt2 61.59(3)
Pt4 Sn6 Pt2 59.46(3)
C11 O11 Sn2 128.5(11)
C11 O11 Sn1 124.4(11)
Sn2 O11 Sn1 107.1(5)
C12 O12 Sn3 126.7(13)
C12 O12 Sn4 125.2(12)
Sn3 O12 Sn4 107.8(5)
C13 O13 Sn6 125.0(10)
C13 O13 Sn5 126.9(10)
Sn6 O13 Sn5 107.6(4)
O11 C11 H11A 109.5
O11 C11 H11B 109.5
H11A C11 H11B 109.5
O11 C11 H11C 109.5
H11A C11 H11C 109.5
H11B C11 H11C 109.5
O12 C12 H12A 109.5
O12 C12 H12B 109.5
H12A C12 H12B 109.5
O12 C12 H12C 109.5
H12A C12 H12C 109.5
H12B C12 H12C 109.5
O13 C13 H13A 109.5
O13 C13 H13B 109.5
H13A C13 H13B 109.5
O13 C13 H13C 109.5
H13A C13 H13C 109.5
H13B C13 H13C 109.5
O1 C1 Pt1 179(2)
O2 C2 Pt2 179.3(19)
O3 C3 Pt3 177.3(15)
O4 C4 Pt4 176.7(17)
O5 C5 Pt5 177.3(19)
C113 P1 C119 111.2(7)
C113 P1 C101 111.0(7)
C119 P1 C101 107.6(6)
C113 P1 C107 103.2(7)
C119 P1 C107 110.8(7)
C101 P1 C107 113.1(6)
C102 C101 C106 120.0
C102 C101 P1 118.4(8)
C106 C101 P1 121.2(8)
C103 C102 C101 120.0
C103 C102 H102 120.0
C101 C102 H102 120.0
C102 C103 C104 120.0
C102 C103 H103 120.0
C104 C103 H103 120.0
C103 C104 C105 120.0
C103 C104 H104 120.0
C105 C104 H104 120.0
C104 C105 C106 120.0
C104 C105 H105 120.0
C106 C105 H105 120.0
C105 C106 C101 120.0
C105 C106 H106 120.0
C101 C106 H106 120.0
C108 C107 C112 120.0
C108 C107 P1 119.0(9)
C112 C107 P1 120.9(9)
C109 C108 C107 120.0
C109 C108 H108 120.0
C107 C108 H108 120.0
C110 C109 C108 120.0
C110 C109 H109 120.0
C108 C109 H109 120.0
C109 C110 C111 120.0
C109 C110 H110 120.0
C111 C110 H110 120.0
C112 C111 C110 120.0
C112 C111 H111 120.0
C110 C111 H111 120.0
C111 C112 C107 120.0
C111 C112 H112 120.0
C107 C112 H112 120.0
C114 C113 C118 120.0
C114 C113 P1 119.4(9)
C118 C113 P1 120.6(9)
C115 C114 C113 120.0
C115 C114 H114 120.0
C113 C114 H114 120.0
C114 C115 C116 120.0
C114 C115 H115 120.0
C116 C115 H115 120.0
C117 C116 C115 120.0
C117 C116 H116 120.0
C115 C116 H116 120.0
C118 C117 C116 120.0
C118 C117 H117 120.0
C116 C117 H117 120.0
C117 C118 C113 120.0
C117 C118 H118 120.0
C113 C118 H118 120.0
C120 C119 C124 120.0
C120 C119 P1 121.8(8)
C124 C119 P1 118.2(8)
C119 C120 C121 120.0
C119 C120 H120 120.0
C121 C120 H120 120.0
C122 C121 C120 120.0
C122 C121 H121 120.0
C120 C121 H121 120.0
C121 C122 C123 120.0
C121 C122 H122 120.0
C123 C122 H122 120.0
C124 C123 C122 120.0
C124 C123 H123 120.0
C122 C123 H123 120.0
C123 C124 C119 120.0
C123 C124 H124 120.0
C119 C124 H124 120.0
C201 P2 C219 111.6(9)
C201 P2 C207 109.7(7)
C219 P2 C207 112.2(8)
C201 P2 C213 106.6(7)
C219 P2 C213 108.3(8)
C207 P2 C213 108.1(8)
C202 C201 C206 120.0
C202 C201 P2 119.2(8)
C206 C201 P2 120.3(8)
C203 C202 C201 120.0
C203 C202 H202 120.0
C201 C202 H202 120.0
C202 C203 C204 120.0
C202 C203 H203 120.0
C204 C203 H203 120.0
C205 C204 C203 120.0
C205 C204 H204 120.0
C203 C204 H204 120.0
C204 C205 C206 120.0
C204 C205 H205 120.0
C206 C205 H205 120.0
C205 C206 C201 120.0
C205 C206 H206 120.0
C201 C206 H206 120.0
C208 C207 C212 120.0
C208 C207 P2 119.9(11)
C212 C207 P2 120.0(11)
C209 C208 C207 120.0
C209 C208 H208 120.0
C207 C208 H208 120.0
C208 C209 C210 120.0
C208 C209 H209 120.0
C210 C209 H209 120.0
C211 C210 C209 120.0
C211 C210 H210 120.0
C209 C210 H210 120.0
C212 C211 C210 120.0
C212 C211 H211 120.0
C210 C211 H211 120.0
C211 C212 C207 120.0
C211 C212 H212 120.0
C207 C212 H212 120.0
C214 C213 C218 120.0
C214 C213 P2 115.4(9)
C218 C213 P2 124.6(9)
C213 C214 C215 120.0
C213 C214 H214 120.0
C215 C214 H214 120.0
C216 C215 C214 120.0
C216 C215 H215 120.0
C214 C215 H215 120.0
C215 C216 C217 120.0
C215 C216 H216 120.0
C217 C216 H216 120.0
C218 C217 C216 120.0
C218 C217 H217 120.0
C216 C217 H217 120.0
C217 C218 C213 120.0
C217 C218 H218 120.0
C213 C218 H218 120.0
C220 C219 C224 120.0
C220 C219 P2 122.8(12)
C224 C219 P2 117.0(12)
C221 C220 C219 120.0
C221 C220 H220 120.0
C219 C220 H220 120.0
C222 C221 C220 120.0
C222 C221 H221 120.0
C220 C221 H221 120.0
C221 C222 C223 120.0
C221 C222 H222 120.0
C223 C222 H222 120.0
C224 C223 C222 120.0
C224 C223 H223 120.0
C222 C223 H223 120.0
C223 C224 C219 120.0
C223 C224 H224 120.0
C219 C224 H224 120.0
C307 P3 C301 104.9(7)
C307 P3 C313 112.0(8)
C301 P3 C313 110.0(7)
C307 P3 C319 111.4(7)
C301 P3 C319 111.7(6)
C313 P3 C319 106.9(7)
C302 C301 C306 120.0
C302 C301 P3 118.9(9)
C306 C301 P3 120.8(9)
C303 C302 C301 120.0
C303 C302 H302 120.0
C301 C302 H302 120.0
C302 C303 C304 120.0
C302 C303 H303 120.0
C304 C303 H303 120.0
C305 C304 C303 120.0
C305 C304 H304 120.0
C303 C304 H304 120.0
C304 C305 C306 120.0
C304 C305 H305 120.0
C306 C305 H305 120.0
C305 C306 C301 120.0
C305 C306 H306 120.0
C301 C306 H306 120.0
C308 C307 C312 120.0
C308 C307 P3 120.9(9)
C312 C307 P3 119.1(9)
C309 C308 C307 120.0
C309 C308 H308 120.0
C307 C308 H308 120.0
C308 C309 C310 120.0
C308 C309 H309 120.0
C310 C309 H309 120.0
C311 C310 C309 120.0
C311 C310 H310 120.0
C309 C310 H310 120.0
C312 C311 C310 120.0
C312 C311 H311 120.0
C310 C311 H311 120.0
C311 C312 C307 120.0
C311 C312 H312 120.0
C307 C312 H312 120.0
C314 C313 C318 120.0
C314 C313 P3 120.9(10)
C318 C313 P3 119.0(10)
C315 C314 C313 120.0
C315 C314 H314 120.0
C313 C314 H314 120.0
C314 C315 C316 120.0
C314 C315 H315 120.0
C316 C315 H315 120.0
C315 C316 C317 120.0
C315 C316 H316 120.0
C317 C316 H316 120.0
C318 C317 C316 120.0
C318 C317 H317 120.0
C316 C317 H317 120.0
C317 C318 C313 120.0
C317 C318 H318 120.0
C313 C318 H318 120.0
C320 C319 C324 120.0
C320 C319 P3 118.5(7)
C324 C319 P3 121.5(7)
C319 C320 C321 120.0
C319 C320 H320 120.0
C321 C320 H320 120.0
C322 C321 C320 120.0
C322 C321 H321 120.0
C320 C321 H321 120.0
C321 C322 C323 120.0
C321 C322 H322 120.0
C323 C322 H322 120.0
C324 C323 C322 120.0
C324 C323 H323 120.0
C322 C323 H323 120.0
C323 C324 C319 120.0
C323 C324 H324 120.0
C319 C324 H324 120.0
C402 C401 H40A 109.5
C402 C401 H40B 109.5
H40A C401 H40B 109.5
C402 C401 H40C 109.5
H40A C401 H40C 109.5
H40B C401 H40C 109.5
O402 C402 C401 122(2)
O402 C402 C403 118.0(19)
C401 C402 C403 120.0(14)
C402 C403 H40D 109.5
C402 C403 H40E 109.5
H40D C403 H40E 109.5
C402 C403 H40F 109.5
H40D C403 H40F 109.5
H40E C403 H40F 109.5
C412 C411 H41A 109.5
C412 C411 H41B 109.5
H41A C411 H41B 109.5
C412 C411 H41C 109.5
H41A C411 H41C 109.5
H41B C411 H41C 109.5
O412 C412 C411 119(2)
O412 C412 C413 120(2)
C411 C412 C413 120.7(16)
C412 C413 H41D 109.5
C412 C413 H41E 109.5
H41D C413 H41E 109.5
C412 C413 H41F 109.5
H41D C413 H41F 109.5
H41E C413 H41F 109.5
C422 C421 H42A 109.5
C422 C421 H42B 109.5
H42A C421 H42B 109.5
C422 C421 H42C 109.5
H42A C421 H42C 109.5
H42B C421 H42C 109.5
O422 C422 C423 118(3)
O422 C422 C421 120(3)
C423 C422 C421 122.8(17)
C422 C423 H42D 109.5
C422 C423 H42E 109.5
H42D C423 H42E 109.5
C422 C423 H42F 109.5
H42D C423 H42F 109.5
H42E C423 H42F 109.5
C432 C431 H43A 109.5
C432 C431 H43B 109.5
H43A C431 H43B 109.5
C432 C431 H43C 109.5
H43A C431 H43C 109.5
H43B C431 H43C 109.5
O432 C432 C431 118(2)
O432 C432 C433 119(2)
C431 C432 C433 123.7(16)
C432 C433 H43D 109.5
C432 C433 H43E 109.5
H43D C433 H43E 109.5
C432 C433 H43F 109.5
H43D C433 H43F 109.5
H43E C433 H43F 109.5

loop_
_geom_bond_atom_site_label_1
_geom_bond_atom_site_label_2
_geom_bond_distance
Pt1 C1 1.80(2)
Pt1 Sn1 2.6404(13)
Pt1 Sn3 2.6642(14)
Pt1 Sn5 2.6717(13)
Pt1 Pt2 2.8469(10)
Pt1 Pt3 2.8704(9)
Pt1 Pt4 2.8734(10)
Pt2 C2 1.83(2)
Pt2 Sn5 2.7903(13)
Pt2 Pt4 2.8280(9)
Pt2 Sn1 2.8459(13)
Pt2 Pt3 2.8470(9)
Pt2 Sn2 2.8482(13)
Pt2 Pt5 2.8655(10)
Pt2 Sn6 2.9167(13)
Pt3 C3 1.931(19)
Pt3 Sn3 2.8121(14)
Pt3 Sn2 2.8122(14)
Pt3 Pt4 2.8333(9)
Pt3 Pt5 2.8559(10)
Pt3 Sn4 2.8668(14)
Pt3 Sn1 2.8781(14)
Pt4 C4 1.85(2)
Pt4 Sn6 2.7814(14)
Pt4 Sn3 2.8251(13)
Pt4 Sn4 2.8347(14)
Pt4 Pt5 2.8560(10)
Pt4 Sn5 2.8636(13)
Pt5 C5 1.84(2)
Pt5 Sn6 2.6639(14)
Pt5 Sn4 2.6652(14)
Pt5 Sn2 2.6712(14)
Sn1 O11 2.143(12)
Sn1 Cl2 2.410(5)
Sn1 Cl1 2.415(5)
Sn2 O11 2.108(11)
Sn2 Cl3 2.368(6)
Sn2 Cl4 2.400(5)
Sn3 O12 2.114(12)
Sn3 Cl6 2.383(6)
Sn3 Cl5 2.395(5)
Sn4 O12 2.128(12)
Sn4 Cl7 2.391(5)
Sn4 Cl8 2.412(5)
Sn5 O13 2.142(10)
Sn5 Cl10 2.376(5)
Sn5 Cl9 2.408(5)
Sn6 O13 2.106(11)
Sn6 Cl12 2.404(5)
Sn6 Cl11 2.406(5)
O11 C11 1.41(2)
O12 C12 1.43(2)
O13 C13 1.460(19)
C11 H11A 0.9600
C11 H11B 0.9600
C11 H11C 0.9600
C12 H12A 0.9600
C12 H12B 0.9600
C12 H12C 0.9600
C13 H13A 0.9600
C13 H13B 0.9600
C13 H13C 0.9600
C1 O1 1.16(2)
C2 O2 1.14(2)
C3 O3 1.098(18)
C4 O4 1.16(2)
C5 O5 1.17(2)
P1 C113 1.774(12)
P1 C119 1.776(10)
P1 C101 1.780(12)
P1 C107 1.794(11)
C101 C102 1.3900
C101 C106 1.3900
C102 C103 1.3900
C102 H102 0.9300
C103 C104 1.3900
C103 H103 0.9300
C104 C105 1.3900
C104 H104 0.9300
C105 C106 1.3900
C105 H105 0.9300
C106 H106 0.9300
C107 C108 1.3900
C107 C112 1.3900
C108 C109 1.3900
C108 H108 0.9300
C109 C110 1.3900
C109 H109 0.9300
C110 C111 1.3900
C110 H110 0.9300
C111 C112 1.3900
C111 H111 0.9300
C112 H112 0.9300
C113 C114 1.3900
C113 C118 1.3900
C114 C115 1.3900
C114 H114 0.9300
C115 C116 1.3900
C115 H115 0.9300
C116 C117 1.3900
C116 H116 0.9300
C117 C118 1.3900
C117 H117 0.9300
C118 H118 0.9300
C119 C120 1.3900
C119 C124 1.3900
C120 C121 1.3900
C120 H120 0.9300
C121 C122 1.3900
C121 H121 0.9300
C122 C123 1.3900
C122 H122 0.9300
C123 C124 1.3900
C123 H123 0.9300
C124 H124 0.9300
P2 C201 1.768(10)
P2 C219 1.778(15)
P2 C207 1.799(14)
P2 C213 1.804(12)
C201 C202 1.3900
C201 C206 1.3900
C202 C203 1.3900
C202 H202 0.9300
C203 C204 1.3900
C203 H203 0.9300
C204 C205 1.3900
C204 H204 0.9300
C205 C206 1.3900
C205 H205 0.9300
C206 H206 0.9300
C207 C208 1.3900
C207 C212 1.3900
C208 C209 1.3900
C208 H208 0.9300
C209 C210 1.3900
C209 H209 0.9300
C210 C211 1.3900
C210 H210 0.9300
C211 C212 1.3900
C211 H211 0.9300
C212 H212 0.9300
C213 C214 1.3900
C213 C218 1.3900
C214 C215 1.3900
C214 H214 0.9300
C215 C216 1.3900
C215 H215 0.9300
C216 C217 1.3900
C216 H216 0.9300
C217 C218 1.3900
C217 H217 0.9300
C218 H218 0.9300
C219 C220 1.3900
C219 C224 1.3900
C220 C221 1.3900
C220 H220 0.9300
C221 C222 1.3900
C221 H221 0.9300
C222 C223 1.3900
C222 H222 0.9300
C223 C224 1.3900
C223 H223 0.9300
C224 H224 0.9300
P3 C307 1.771(13)
P3 C301 1.785(11)
P3 C313 1.786(11)
P3 C319 1.796(10)
C301 C302 1.3900
C301 C306 1.3900
C302 C303 1.3900
C302 H302 0.9300
C303 C304 1.3900
C303 H303 0.9300
C304 C305 1.3900
C304 H304 0.9300
C305 C306 1.3900
C305 H305 0.9300
C306 H306 0.9300
C307 C308 1.3900
C307 C312 1.3900
C308 C309 1.3900
C308 H308 0.9300
C309 C310 1.3900
C309 H309 0.9300
C310 C311 1.3900
C310 H310 0.9300
C311 C312 1.3900
C311 H311 0.9300
C312 H312 0.9300
C313 C314 1.3900
C313 C318 1.3900
C314 C315 1.3900
C314 H314 0.9300
C315 C316 1.3900
C315 H315 0.9300
C316 C317 1.3900
C316 H316 0.9300
C317 C318 1.3900
C317 H317 0.9300
C318 H318 0.9300
C319 C320 1.3900
C319 C324 1.3900
C320 C321 1.3900
C320 H320 0.9300
C321 C322 1.3900
C321 H321 0.9300
C322 C323 1.3900
C322 H322 0.9300
C323 C324 1.3900
C323 H323 0.9300
C324 H324 0.9300
C401 C402 1.468(13)
C401 H40A 0.9600
C401 H40B 0.9600
C401 H40C 0.9600
C402 O402 1.186(12)
C402 C403 1.481(13)
C403 H40D 0.9600
C403 H40E 0.9600
C403 H40F 0.9600
C411 C412 1.473(13)
C411 H41A 0.9600
C411 H41B 0.9600
C411 H41C 0.9600
C412 O412 1.181(13)
C412 C413 1.473(13)
C413 H41D 0.9600
C413 H41E 0.9600
C413 H41F 0.9600
C421 C422 1.475(13)
C421 H42A 0.9600
C421 H42B 0.9600
C421 H42C 0.9600
C422 O422 1.178(13)
C422 C423 1.472(13)
C423 H42D 0.9600
C423 H42E 0.9600
C423 H42F 0.9600
C431 C432 1.469(13)
C431 H43A 0.9600
C431 H43B 0.9600
C431 H43C 0.9600
C432 O432 1.183(13)
C432 C433 1.475(13)
C433 H43D 0.9600
C433 H43E 0.9600
C433 H43F 0.9600

loop_
_geom_torsion_atom_site_label_1
_geom_torsion_atom_site_label_2
_geom_torsion_atom_site_label_3
_geom_torsion_atom_site_label_4
_geom_torsion
C1 Pt1 Pt2 C2 -4.1(13)
Sn1 Pt1 Pt2 C2 72.3(6)
Sn3 Pt1 Pt2 C2 -179.6(6)
Sn5 Pt1 Pt2 C2 -71.7(6)
Pt3 Pt1 Pt2 C2 145.4(6)
Pt4 Pt1 Pt2 C2 -144.8(6)
C1 Pt1 Pt2 Sn5 67.5(11)
Sn1 Pt1 Pt2 Sn5 144.01(5)
Sn3 Pt1 Pt2 Sn5 -107.92(5)
Pt3 Pt1 Pt2 Sn5 -142.94(4)
Pt4 Pt1 Pt2 Sn5 -73.09(3)
C1 Pt1 Pt2 Pt4 140.6(11)
Sn1 Pt1 Pt2 Pt4 -142.90(4)
Sn3 Pt1 Pt2 Pt4 -34.83(4)
Sn5 Pt1 Pt2 Pt4 73.09(3)
Pt3 Pt1 Pt2 Pt4 -69.85(2)
C1 Pt1 Pt2 Sn1 -76.5(11)
Sn3 Pt1 Pt2 Sn1 108.07(5)
Sn5 Pt1 Pt2 Sn1 -144.01(5)
Pt3 Pt1 Pt2 Sn1 73.05(4)
Pt4 Pt1 Pt2 Sn1 142.90(4)
C1 Pt1 Pt2 Pt3 -149.5(11)
Sn1 Pt1 Pt2 Pt3 -73.05(4)
Sn3 Pt1 Pt2 Pt3 35.02(4)
Sn5 Pt1 Pt2 Pt3 142.94(4)
Pt4 Pt1 Pt2 Pt3 69.85(2)
C1 Pt1 Pt2 Sn2 -123.4(11)
Sn1 Pt1 Pt2 Sn2 -46.97(4)
Sn3 Pt1 Pt2 Sn2 61.10(5)
Sn5 Pt1 Pt2 Sn2 169.02(5)
Pt3 Pt1 Pt2 Sn2 26.08(4)
Pt4 Pt1 Pt2 Sn2 95.94(4)
C1 Pt1 Pt2 Pt5 176.0(11)
Sn1 Pt1 Pt2 Pt5 -107.56(4)
Sn3 Pt1 Pt2 Pt5 0.51(4)
Sn5 Pt1 Pt2 Pt5 108.43(4)
Pt3 Pt1 Pt2 Pt5 -34.51(3)
Pt4 Pt1 Pt2 Pt5 35.34(3)
C1 Pt1 Pt2 Sn6 116.4(11)
Sn1 Pt1 Pt2 Sn6 -167.11(5)
Sn3 Pt1 Pt2 Sn6 -59.04(5)
Sn5 Pt1 Pt2 Sn6 48.88(4)
Pt3 Pt1 Pt2 Sn6 -94.06(4)
Pt4 Pt1 Pt2 Sn6 -24.21(3)
C2 Pt2 Pt3 C3 -3.1(16)
Sn5 Pt2 Pt3 C3 138.1(10)
Pt4 Pt2 Pt3 C3 177.6(10)
Sn1 Pt2 Pt3 C3 41.9(10)
Pt1 Pt2 Pt3 C3 106.2(10)
Sn2 Pt2 Pt3 C3 -46.0(10)
Pt5 Pt2 Pt3 C3 -111.6(10)
Sn6 Pt2 Pt3 C3 -144.5(10)
C2 Pt2 Pt3 Sn3 -141.3(12)
Sn5 Pt2 Pt3 Sn3 -0.12(5)
Pt4 Pt2 Pt3 Sn3 39.32(3)
Sn1 Pt2 Pt3 Sn3 -96.35(4)
Pt1 Pt2 Pt3 Sn3 -32.05(3)
Sn2 Pt2 Pt3 Sn3 175.80(5)
Pt5 Pt2 Pt3 Sn3 110.15(4)
Sn6 Pt2 Pt3 Sn3 77.28(4)
C2 Pt2 Pt3 Sn2 42.9(12)
Sn5 Pt2 Pt3 Sn2 -175.92(5)
Pt4 Pt2 Pt3 Sn2 -136.48(4)
Sn1 Pt2 Pt3 Sn2 87.85(4)
Pt1 Pt2 Pt3 Sn2 152.15(4)
Pt5 Pt2 Pt3 Sn2 -65.65(4)
Sn6 Pt2 Pt3 Sn2 -98.52(4)
C2 Pt2 Pt3 Pt4 179.4(12)
Sn5 Pt2 Pt3 Pt4 -39.44(3)
Sn1 Pt2 Pt3 Pt4 -135.67(4)
Pt1 Pt2 Pt3 Pt4 -71.37(3)
Sn2 Pt2 Pt3 Pt4 136.48(4)
Pt5 Pt2 Pt3 Pt4 70.83(3)
Sn6 Pt2 Pt3 Pt4 37.96(3)
C2 Pt2 Pt3 Pt5 108.5(12)
Sn5 Pt2 Pt3 Pt5 -110.27(4)
Pt4 Pt2 Pt3 Pt5 -70.83(3)
Sn1 Pt2 Pt3 Pt5 153.50(4)
Pt1 Pt2 Pt3 Pt5 -142.20(3)
Sn2 Pt2 Pt3 Pt5 65.65(4)
Sn6 Pt2 Pt3 Pt5 -32.87(3)
C2 Pt2 Pt3 Sn4 140.7(12)
Sn5 Pt2 Pt3 Sn4 -78.07(4)
Pt4 Pt2 Pt3 Sn4 -38.63(3)
Sn1 Pt2 Pt3 Sn4 -174.30(4)
Pt1 Pt2 Pt3 Sn4 -110.00(4)
Sn2 Pt2 Pt3 Sn4 97.85(4)
Pt5 Pt2 Pt3 Sn4 32.20(4)
Sn6 Pt2 Pt3 Sn4 -0.67(5)
C2 Pt2 Pt3 Pt1 -109.3(12)
Sn5 Pt2 Pt3 Pt1 31.93(3)
Pt4 Pt2 Pt3 Pt1 71.37(3)
Sn1 Pt2 Pt3 Pt1 -64.30(3)
Sn2 Pt2 Pt3 Pt1 -152.15(4)
Pt5 Pt2 Pt3 Pt1 142.20(3)
Sn6 Pt2 Pt3 Pt1 109.33(4)
C2 Pt2 Pt3 Sn1 -45.0(12)
Sn5 Pt2 Pt3 Sn1 96.23(4)
Pt4 Pt2 Pt3 Sn1 135.67(4)
Pt1 Pt2 Pt3 Sn1 64.30(3)
Sn2 Pt2 Pt3 Sn1 -87.85(4)
Pt5 Pt2 Pt3 Sn1 -153.50(4)
Sn6 Pt2 Pt3 Sn1 173.63(4)
C1 Pt1 Pt3 C3 9.8(11)
Sn1 Pt1 Pt3 C3 -73.0(6)
Sn3 Pt1 Pt3 C3 72.6(6)
Sn5 Pt1 Pt3 C3 -179.5(6)
Pt2 Pt1 Pt3 C3 -145.3(6)
Pt4 Pt1 Pt3 C3 144.6(6)
C1 Pt1 Pt3 Sn3 -62.8(10)
Sn1 Pt1 Pt3 Sn3 -145.66(4)
Sn5 Pt1 Pt3 Sn3 107.89(5)
Pt2 Pt1 Pt3 Sn3 142.06(4)
Pt4 Pt1 Pt3 Sn3 71.97(3)
C1 Pt1 Pt3 Sn2 128.6(10)
Sn1 Pt1 Pt3 Sn2 45.76(4)
Sn3 Pt1 Pt3 Sn2 -168.59(5)
Sn5 Pt1 Pt3 Sn2 -60.69(5)
Pt2 Pt1 Pt3 Sn2 -26.53(4)
Pt4 Pt1 Pt3 Sn2 -96.62(4)
C1 Pt1 Pt3 Pt4 -134.8(10)
Sn1 Pt1 Pt3 Pt4 142.37(4)
Sn3 Pt1 Pt3 Pt4 -71.97(3)
Sn5 Pt1 Pt3 Pt4 35.93(4)
Pt2 Pt1 Pt3 Pt4 70.09(2)
C1 Pt1 Pt3 Pt2 155.1(10)
Sn1 Pt1 Pt3 Pt2 72.29(3)
Sn3 Pt1 Pt3 Pt2 -142.06(4)
Sn5 Pt1 Pt3 Pt2 -34.16(4)
Pt4 Pt1 Pt3 Pt2 -70.09(2)
C1 Pt1 Pt3 Pt5 -170.3(10)
Sn1 Pt1 Pt3 Pt5 106.83(4)
Sn3 Pt1 Pt3 Pt5 -107.51(4)
Sn5 Pt1 Pt3 Pt5 0.38(5)
Pt2 Pt1 Pt3 Pt5 34.54(3)
Pt4 Pt1 Pt3 Pt5 -35.55(3)
C1 Pt1 Pt3 Sn4 -109.9(10)
Sn1 Pt1 Pt3 Sn4 167.20(5)
Sn3 Pt1 Pt3 Sn4 -47.14(4)
Sn5 Pt1 Pt3 Sn4 60.75(5)
Pt2 Pt1 Pt3 Sn4 94.92(4)
Pt4 Pt1 Pt3 Sn4 24.83(4)
C1 Pt1 Pt3 Sn1 82.9(10)
Sn3 Pt1 Pt3 Sn1 145.66(4)
Sn5 Pt1 Pt3 Sn1 -106.45(5)
Pt2 Pt1 Pt3 Sn1 -72.29(3)
Pt4 Pt1 Pt3 Sn1 -142.37(4)
C2 Pt2 Pt4 C4 4.2(15)
Sn5 Pt2 Pt4 C4 -39.9(10)
Sn1 Pt2 Pt4 C4 -136.7(10)
Pt1 Pt2 Pt4 C4 -105.5(10)
Pt3 Pt2 Pt4 C4 -176.4(10)
Sn2 Pt2 Pt4 C4 145.6(10)
Pt5 Pt2 Pt4 C4 113.2(10)
Sn6 Pt2 Pt4 C4 48.2(10)
C2 Pt2 Pt4 Sn6 -44.0(12)
Sn5 Pt2 Pt4 Sn6 -88.15(4)
Sn1 Pt2 Pt4 Sn6 175.04(4)
Pt1 Pt2 Pt4 Sn6 -153.72(4)
Pt3 Pt2 Pt4 Sn6 135.40(4)
Sn2 Pt2 Pt4 Sn6 97.35(5)
Pt5 Pt2 Pt4 Sn6 64.92(3)
C2 Pt2 Pt4 Sn3 141.5(12)
Sn5 Pt2 Pt4 Sn3 97.31(5)
Sn1 Pt2 Pt4 Sn3 0.50(5)
Pt1 Pt2 Pt4 Sn3 31.75(3)
Pt3 Pt2 Pt4 Sn3 -39.14(3)
Sn2 Pt2 Pt4 Sn3 -77.19(5)
Pt5 Pt2 Pt4 Sn3 -109.61(4)
Sn6 Pt2 Pt4 Sn3 -174.54(5)
C2 Pt2 Pt4 Pt3 -179.4(12)
Sn5 Pt2 Pt4 Pt3 136.45(4)
Sn1 Pt2 Pt4 Pt3 39.64(3)
Pt1 Pt2 Pt4 Pt3 70.89(2)
Sn2 Pt2 Pt4 Pt3 -38.05(3)
Pt5 Pt2 Pt4 Pt3 -70.47(3)
Sn6 Pt2 Pt4 Pt3 -135.40(4)
C2 Pt2 Pt4 Sn4 -139.9(12)
Sn5 Pt2 Pt4 Sn4 175.95(4)
Sn1 Pt2 Pt4 Sn4 79.14(4)
Pt1 Pt2 Pt4 Sn4 110.39(4)
Pt3 Pt2 Pt4 Sn4 39.50(3)
Sn2 Pt2 Pt4 Sn4 1.45(5)
Pt5 Pt2 Pt4 Sn4 -30.97(3)
Sn6 Pt2 Pt4 Sn4 -95.89(4)
C2 Pt2 Pt4 Pt5 -108.9(12)
Sn5 Pt2 Pt4 Pt5 -153.08(4)
Sn1 Pt2 Pt4 Pt5 110.11(4)
Pt1 Pt2 Pt4 Pt5 141.36(3)
Pt3 Pt2 Pt4 Pt5 70.47(3)
Sn2 Pt2 Pt4 Pt5 32.42(3)
Sn6 Pt2 Pt4 Pt5 -64.92(3)
C2 Pt2 Pt4 Sn5 44.2(12)
Sn1 Pt2 Pt4 Sn5 -96.81(4)
Pt1 Pt2 Pt4 Sn5 -65.57(3)
Pt3 Pt2 Pt4 Sn5 -136.45(4)
Sn2 Pt2 Pt4 Sn5 -174.50(4)
Pt5 Pt2 Pt4 Sn5 153.08(4)
Sn6 Pt2 Pt4 Sn5 88.15(4)
C2 Pt2 Pt4 Pt1 109.7(12)
Sn5 Pt2 Pt4 Pt1 65.57(3)
Sn1 Pt2 Pt4 Pt1 -31.25(3)
Pt3 Pt2 Pt4 Pt1 -70.89(2)
Sn2 Pt2 Pt4 Pt1 -108.94(4)
Pt5 Pt2 Pt4 Pt1 -141.36(3)
Sn6 Pt2 Pt4 Pt1 153.72(4)
C3 Pt3 Pt4 C4 -1.5(15)
Sn3 Pt3 Pt4 C4 40.7(11)
Sn2 Pt3 Pt4 C4 -145.0(11)
Pt2 Pt3 Pt4 C4 176.1(11)
Pt5 Pt3 Pt4 C4 -112.9(11)
Sn4 Pt3 Pt4 C4 -47.8(11)
Pt1 Pt3 Pt4 C4 106.0(11)
Sn1 Pt3 Pt4 C4 137.3(11)
C3 Pt3 Pt4 Sn6 141.2(10)
Sn3 Pt3 Pt4 Sn6 -176.66(5)
Sn2 Pt3 Pt4 Sn6 -2.40(5)
Pt2 Pt3 Pt4 Sn6 -41.22(4)
Pt5 Pt3 Pt4 Sn6 29.71(4)
Sn4 Pt3 Pt4 Sn6 94.81(4)
Pt1 Pt3 Pt4 Sn6 -111.33(4)
Sn1 Pt3 Pt4 Sn6 -80.09(4)
C3 Pt3 Pt4 Sn3 -42.2(10)
Sn2 Pt3 Pt4 Sn3 174.26(5)
Pt2 Pt3 Pt4 Sn3 135.44(4)
Pt5 Pt3 Pt4 Sn3 -153.63(4)
Sn4 Pt3 Pt4 Sn3 -88.53(4)
Pt1 Pt3 Pt4 Sn3 65.33(3)
Sn1 Pt3 Pt4 Sn3 96.57(4)
C3 Pt3 Pt4 Pt2 -177.6(10)
Sn3 Pt3 Pt4 Pt2 -135.44(4)
Sn2 Pt3 Pt4 Pt2 38.83(3)
Pt5 Pt3 Pt4 Pt2 70.93(3)
Sn4 Pt3 Pt4 Pt2 136.03(4)
Pt1 Pt3 Pt4 Pt2 -70.10(3)
Sn1 Pt3 Pt4 Pt2 -38.87(3)
C3 Pt3 Pt4 Sn4 46.3(10)
Sn3 Pt3 Pt4 Sn4 88.53(4)
Sn2 Pt3 Pt4 Sn4 -97.20(4)
Pt2 Pt3 Pt4 Sn4 -136.03(4)
Pt5 Pt3 Pt4 Sn4 -65.10(4)
Pt1 Pt3 Pt4 Sn4 153.87(4)
Sn1 Pt3 Pt4 Sn4 -174.90(5)
C3 Pt3 Pt4 Pt5 111.4(10)
Sn3 Pt3 Pt4 Pt5 153.63(4)
Sn2 Pt3 Pt4 Pt5 -32.11(4)
Pt2 Pt3 Pt4 Pt5 -70.93(3)
Sn4 Pt3 Pt4 Pt5 65.10(4)
Pt1 Pt3 Pt4 Pt5 -141.04(3)
Sn1 Pt3 Pt4 Pt5 -109.80(4)
C3 Pt3 Pt4 Sn5 -139.8(10)
Sn3 Pt3 Pt4 Sn5 -97.59(4)
Sn2 Pt3 Pt4 Sn5 76.68(4)
Pt2 Pt3 Pt4 Sn5 37.85(3)
Pt5 Pt3 Pt4 Sn5 108.78(4)
Sn4 Pt3 Pt4 Sn5 173.88(5)
Pt1 Pt3 Pt4 Sn5 -32.25(3)
Sn1 Pt3 Pt4 Sn5 -1.02(5)
C3 Pt3 Pt4 Pt1 -107.5(10)
Sn3 Pt3 Pt4 Pt1 -65.33(3)
Sn2 Pt3 Pt4 Pt1 108.93(4)
Pt2 Pt3 Pt4 Pt1 70.10(3)
Pt5 Pt3 Pt4 Pt1 141.04(3)
Sn4 Pt3 Pt4 Pt1 -153.87(4)
Sn1 Pt3 Pt4 Pt1 31.24(3)
C1 Pt1 Pt4 C4 -7.4(12)
Sn1 Pt1 Pt4 C4 178.3(6)
Sn3 Pt1 Pt4 C4 -74.4(6)
Sn5 Pt1 Pt4 C4 72.5(6)
Pt2 Pt1 Pt4 C4 143.2(6)
Pt3 Pt1 Pt4 C4 -145.9(6)
C1 Pt1 Pt4 Sn6 -124.4(11)
Sn1 Pt1 Pt4 Sn6 61.38(5)
Sn3 Pt1 Pt4 Sn6 168.65(5)
Sn5 Pt1 Pt4 Sn6 -44.45(5)
Pt2 Pt1 Pt4 Sn6 26.27(4)
Pt3 Pt1 Pt4 Sn6 97.14(4)
C1 Pt1 Pt4 Sn3 67.0(11)
Sn1 Pt1 Pt4 Sn3 -107.28(5)
Sn5 Pt1 Pt4 Sn3 146.90(5)
Pt2 Pt1 Pt4 Sn3 -142.38(4)
Pt3 Pt1 Pt4 Sn3 -71.51(4)
C1 Pt1 Pt4 Pt2 -150.6(11)
Sn1 Pt1 Pt4 Pt2 35.10(4)
Sn3 Pt1 Pt4 Pt2 142.38(4)
Sn5 Pt1 Pt4 Pt2 -70.72(3)
Pt3 Pt1 Pt4 Pt2 70.87(2)
C1 Pt1 Pt4 Pt3 138.5(11)
Sn1 Pt1 Pt4 Pt3 -35.77(3)
Sn3 Pt1 Pt4 Pt3 71.51(4)
Sn5 Pt1 Pt4 Pt3 -141.59(4)
Pt2 Pt1 Pt4 Pt3 -70.87(2)
C1 Pt1 Pt4 Sn4 113.2(11)
Sn1 Pt1 Pt4 Sn4 -61.11(5)
Sn3 Pt1 Pt4 Sn4 46.17(5)
Sn5 Pt1 Pt4 Sn4 -166.93(5)
Pt2 Pt1 Pt4 Sn4 -96.21(4)
Pt3 Pt1 Pt4 Sn4 -25.34(4)
C1 Pt1 Pt4 Pt5 174.0(11)
Sn1 Pt1 Pt4 Pt5 -0.25(4)
Sn3 Pt1 Pt4 Pt5 107.03(4)
Sn5 Pt1 Pt4 Pt5 -106.07(4)
Pt2 Pt1 Pt4 Pt5 -35.35(3)
Pt3 Pt1 Pt4 Pt5 35.52(3)
C1 Pt1 Pt4 Sn5 -79.9(11)
Sn1 Pt1 Pt4 Sn5 105.83(5)
Sn3 Pt1 Pt4 Sn5 -146.90(5)
Pt2 Pt1 Pt4 Sn5 70.72(3)
Pt3 Pt1 Pt4 Sn5 141.59(4)
C3 Pt3 Pt5 C5 3.5(13)
Sn3 Pt3 Pt5 C5 122.8(12)
Sn2 Pt3 Pt5 C5 -69.6(12)
Pt4 Pt3 Pt5 C5 148.0(12)
Pt2 Pt3 Pt5 C5 -142.0(12)
Sn4 Pt3 Pt5 C5 76.3(12)
Pt1 Pt3 Pt5 C5 -176.3(12)
Sn1 Pt3 Pt5 C5 -116.9(12)
C3 Pt3 Pt5 Sn6 -176.3(6)
Sn3 Pt3 Pt5 Sn6 -56.97(5)
Sn2 Pt3 Pt5 Sn6 110.57(5)
Pt4 Pt3 Pt5 Sn6 -31.79(4)
Pt2 Pt3 Pt5 Sn6 38.16(4)
Sn4 Pt3 Pt5 Sn6 -103.50(5)
Pt1 Pt3 Pt5 Sn6 3.86(5)
Sn1 Pt3 Pt5 Sn6 63.26(5)
C3 Pt3 Pt5 Sn4 -72.8(6)
Sn3 Pt3 Pt5 Sn4 46.53(5)
Sn2 Pt3 Pt5 Sn4 -145.94(5)
Pt4 Pt3 Pt5 Sn4 71.71(4)
Pt2 Pt3 Pt5 Sn4 141.66(4)
Pt1 Pt3 Pt5 Sn4 107.35(4)
Sn1 Pt3 Pt5 Sn4 166.76(5)
C3 Pt3 Pt5 Sn2 73.2(6)
Sn3 Pt3 Pt5 Sn2 -167.54(5)
Pt4 Pt3 Pt5 Sn2 -142.35(4)
Pt2 Pt3 Pt5 Sn2 -72.41(4)
Sn4 Pt3 Pt5 Sn2 145.94(5)
Pt1 Pt3 Pt5 Sn2 -106.71(4)
Sn1 Pt3 Pt5 Sn2 -47.31(4)
C3 Pt3 Pt5 Pt4 -144.5(6)
Sn3 Pt3 Pt5 Pt4 -25.18(4)
Sn2 Pt3 Pt5 Pt4 142.35(4)
Pt2 Pt3 Pt5 Pt4 69.95(3)
Sn4 Pt3 Pt5 Pt4 -71.71(4)
Pt1 Pt3 Pt5 Pt4 35.64(3)
Sn1 Pt3 Pt5 Pt4 95.05(4)
C3 Pt3 Pt5 Pt2 145.6(6)
Sn3 Pt3 Pt5 Pt2 -95.13(4)
Sn2 Pt3 Pt5 Pt2 72.41(4)
Pt4 Pt3 Pt5 Pt2 -69.95(3)
Sn4 Pt3 Pt5 Pt2 -141.66(4)
Pt1 Pt3 Pt5 Pt2 -34.30(3)
Sn1 Pt3 Pt5 Pt2 25.10(3)
C4 Pt4 Pt5 C5 -5.3(13)
Sn6 Pt4 Pt5 C5 63.1(11)
Sn3 Pt4 Pt5 C5 -126.2(11)
Pt2 Pt4 Pt5 C5 138.1(11)
Pt3 Pt4 Pt5 C5 -151.2(11)
Sn4 Pt4 Pt5 C5 -78.2(11)
Sn5 Pt4 Pt5 C5 113.1(11)
Pt1 Pt4 Pt5 C5 173.2(11)
C4 Pt4 Pt5 Sn6 -68.4(6)
Sn3 Pt4 Pt5 Sn6 170.68(5)
Pt2 Pt4 Pt5 Sn6 75.05(3)
Pt3 Pt4 Pt5 Sn6 145.71(4)
Sn4 Pt4 Pt5 Sn6 -141.27(5)
Sn5 Pt4 Pt5 Sn6 49.97(4)
Pt1 Pt4 Pt5 Sn6 110.14(4)
C4 Pt4 Pt5 Sn4 72.9(6)
Sn6 Pt4 Pt5 Sn4 141.27(5)
Sn3 Pt4 Pt5 Sn4 -48.05(5)
Pt2 Pt4 Pt5 Sn4 -143.68(4)
Pt3 Pt4 Pt5 Sn4 -73.02(4)
Sn5 Pt4 Pt5 Sn4 -168.76(4)
Pt1 Pt4 Pt5 Sn4 -108.59(4)
C4 Pt4 Pt5 Sn2 -179.3(6)
Sn6 Pt4 Pt5 Sn2 -110.90(5)
Sn3 Pt4 Pt5 Sn2 59.78(5)
Pt2 Pt4 Pt5 Sn2 -35.86(4)
Pt3 Pt4 Pt5 Sn2 34.81(4)
Sn4 Pt4 Pt5 Sn2 107.83(5)
Sn5 Pt4 Pt5 Sn2 -60.94(5)
Pt1 Pt4 Pt5 Sn2 -0.77(5)
C4 Pt4 Pt5 Pt3 145.9(6)
Sn6 Pt4 Pt5 Pt3 -145.71(4)
Sn3 Pt4 Pt5 Pt3 24.97(4)
Pt2 Pt4 Pt5 Pt3 -70.67(3)
Sn4 Pt4 Pt5 Pt3 73.02(4)
Sn5 Pt4 Pt5 Pt3 -95.74(4)
Pt1 Pt4 Pt5 Pt3 -35.57(3)
C4 Pt4 Pt5 Pt2 -143.4(6)
Sn6 Pt4 Pt5 Pt2 -75.05(3)
Sn3 Pt4 Pt5 Pt2 95.64(4)
Pt3 Pt4 Pt5 Pt2 70.67(3)
Sn4 Pt4 Pt5 Pt2 143.68(4)
Sn5 Pt4 Pt5 Pt2 -25.08(3)
Pt1 Pt4 Pt5 Pt2 35.09(3)
C2 Pt2 Pt5 C5 3.2(12)
Sn5 Pt2 Pt5 C5 -115.1(11)
Pt4 Pt2 Pt5 C5 -141.3(11)
Sn1 Pt2 Pt5 C5 122.8(11)
Pt1 Pt2 Pt5 C5 -176.9(11)
Pt3 Pt2 Pt5 C5 148.4(11)
Sn2 Pt2 Pt5 C5 77.2(11)
Sn6 Pt2 Pt5 C5 -71.5(11)
C2 Pt2 Pt5 Sn6 74.7(6)
Sn5 Pt2 Pt5 Sn6 -43.51(5)
Pt4 Pt2 Pt5 Sn6 -69.76(4)
Sn1 Pt2 Pt5 Sn6 -165.65(5)
Pt1 Pt2 Pt5 Sn6 -105.35(4)
Pt3 Pt2 Pt5 Sn6 -140.08(4)
Sn2 Pt2 Pt5 Sn6 148.73(5)
C2 Pt2 Pt5 Sn4 178.6(6)
Sn5 Pt2 Pt5 Sn4 60.32(5)
Pt4 Pt2 Pt5 Sn4 34.08(4)
Sn1 Pt2 Pt5 Sn4 -61.81(5)
Pt1 Pt2 Pt5 Sn4 -1.52(5)
Pt3 Pt2 Pt5 Sn4 -36.25(4)
Sn2 Pt2 Pt5 Sn4 -107.43(5)
Sn6 Pt2 Pt5 Sn4 103.84(5)
C2 Pt2 Pt5 Sn2 -74.0(6)
Sn5 Pt2 Pt5 Sn2 167.76(5)
Pt4 Pt2 Pt5 Sn2 141.51(4)
Sn1 Pt2 Pt5 Sn2 45.62(5)
Pt1 Pt2 Pt5 Sn2 105.91(4)
Pt3 Pt2 Pt5 Sn2 71.19(4)
Sn6 Pt2 Pt5 Sn2 -148.73(5)
C2 Pt2 Pt5 Pt3 -145.2(6)
Sn5 Pt2 Pt5 Pt3 96.57(4)
Pt4 Pt2 Pt5 Pt3 70.33(3)
Sn1 Pt2 Pt5 Pt3 -25.57(4)
Pt1 Pt2 Pt5 Pt3 34.73(3)
Sn2 Pt2 Pt5 Pt3 -71.19(4)
Sn6 Pt2 Pt5 Pt3 140.08(4)
C2 Pt2 Pt5 Pt4 144.5(6)
Sn5 Pt2 Pt5 Pt4 26.24(4)
Sn1 Pt2 Pt5 Pt4 -95.89(4)
Pt1 Pt2 Pt5 Pt4 -35.60(3)
Pt3 Pt2 Pt5 Pt4 -70.33(3)
Sn2 Pt2 Pt5 Pt4 -141.51(4)
Sn6 Pt2 Pt5 Pt4 69.76(4)
C1 Pt1 Sn1 O11 -172.5(9)
Sn3 Pt1 Sn1 O11 -63.6(5)
Sn5 Pt1 Sn1 O11 71.5(5)
Pt2 Pt1 Sn1 O11 37.6(5)
Pt3 Pt1 Sn1 O11 -30.7(5)
Pt4 Pt1 Sn1 O11 3.7(5)
C1 Pt1 Sn1 Cl2 58.3(7)
Sn3 Pt1 Sn1 Cl2 167.20(15)
Sn5 Pt1 Sn1 Cl2 -57.72(15)
Pt2 Pt1 Sn1 Cl2 -91.64(15)
Pt3 Pt1 Sn1 Cl2 -159.89(15)
Pt4 Pt1 Sn1 Cl2 -125.56(15)
C1 Pt1 Sn1 Cl1 -46.0(8)
Sn3 Pt1 Sn1 Cl1 62.96(17)
Sn5 Pt1 Sn1 Cl1 -161.95(16)
Pt2 Pt1 Sn1 Cl1 164.12(17)
Pt3 Pt1 Sn1 Cl1 95.88(17)
Pt4 Pt1 Sn1 Cl1 130.21(16)
C1 Pt1 Sn1 Pt2 149.9(7)
Sn3 Pt1 Sn1 Pt2 -101.16(4)
Sn5 Pt1 Sn1 Pt2 33.92(4)
Pt3 Pt1 Sn1 Pt2 -68.25(3)
Pt4 Pt1 Sn1 Pt2 -33.92(3)
C1 Pt1 Sn1 Pt3 -141.9(7)
Sn3 Pt1 Sn1 Pt3 -32.91(4)
Sn5 Pt1 Sn1 Pt3 102.17(4)
Pt2 Pt1 Sn1 Pt3 68.25(3)
Pt4 Pt1 Sn1 Pt3 34.33(3)
C2 Pt2 Sn1 O11 75.6(7)
Sn5 Pt2 Sn1 O11 173.1(3)
Pt4 Pt2 Sn1 O11 -123.1(3)
Pt1 Pt2 Sn1 O11 -156.5(3)
Pt3 Pt2 Sn1 O11 -83.8(3)
Sn2 Pt2 Sn1 O11 -20.5(3)
Pt5 Pt2 Sn1 O11 -58.4(3)
Sn6 Pt2 Sn1 O11 -107.3(3)
C2 Pt2 Sn1 Cl2 -16.4(6)
Sn5 Pt2 Sn1 Cl2 81.19(14)
Pt4 Pt2 Sn1 Cl2 144.99(13)
Pt1 Pt2 Sn1 Cl2 111.54(14)
Pt3 Pt2 Sn1 Cl2 -175.76(14)
Sn2 Pt2 Sn1 Cl2 -112.44(14)
Pt5 Pt2 Sn1 Cl2 -150.40(13)
Sn6 Pt2 Sn1 Cl2 160.78(19)
C2 Pt2 Sn1 Cl1 156.0(8)
Sn5 Pt2 Sn1 Cl1 -106.4(6)
Pt4 Pt2 Sn1 Cl1 -42.6(6)
Pt1 Pt2 Sn1 Cl1 -76.1(6)
Pt3 Pt2 Sn1 Cl1 -3.4(6)
Sn2 Pt2 Sn1 Cl1 60.0(6)
Pt5 Pt2 Sn1 Cl1 22.0(6)
Sn6 Pt2 Sn1 Cl1 -26.8(6)
C2 Pt2 Sn1 Pt1 -127.9(6)
Sn5 Pt2 Sn1 Pt1 -30.35(4)
Pt4 Pt2 Sn1 Pt1 33.45(3)
Pt3 Pt2 Sn1 Pt1 72.70(3)
Sn2 Pt2 Sn1 Pt1 136.02(4)
Pt5 Pt2 Sn1 Pt1 98.06(4)
Sn6 Pt2 Sn1 Pt1 49.24(16)
C2 Pt2 Sn1 Pt3 159.4(6)
Sn5 Pt2 Sn1 Pt3 -103.05(4)
Pt4 Pt2 Sn1 Pt3 -39.25(3)
Pt1 Pt2 Sn1 Pt3 -72.70(3)
Sn2 Pt2 Sn1 Pt3 63.32(3)
Pt5 Pt2 Sn1 Pt3 25.36(3)
Sn6 Pt2 Sn1 Pt3 -23.46(16)
C3 Pt3 Sn1 O11 -72.8(6)
Sn3 Pt3 Sn1 O11 -170.9(3)
Sn2 Pt3 Sn1 O11 23.1(3)
Pt4 Pt3 Sn1 O11 126.8(3)
Pt2 Pt3 Sn1 O11 87.9(3)
Pt5 Pt3 Sn1 O11 62.6(3)
Sn4 Pt3 Sn1 O11 109.6(4)
Pt1 Pt3 Sn1 O11 160.4(3)
C3 Pt3 Sn1 Cl2 -147.3(6)
Sn3 Pt3 Sn1 Cl2 114.5(4)
Sn2 Pt3 Sn1 Cl2 -51.5(4)
Pt4 Pt3 Sn1 Cl2 52.2(4)
Pt2 Pt3 Sn1 Cl2 13.3(4)
Pt5 Pt3 Sn1 Cl2 -12.0(4)
Sn4 Pt3 Sn1 Cl2 35.0(5)
Pt1 Pt3 Sn1 Cl2 85.8(4)
C3 Pt3 Sn1 Cl1 18.4(5)
Sn3 Pt3 Sn1 Cl1 -79.69(16)
Sn2 Pt3 Sn1 Cl1 114.31(16)
Pt4 Pt3 Sn1 Cl1 -141.99(16)
Pt2 Pt3 Sn1 Cl1 179.10(16)
Pt5 Pt3 Sn1 Cl1 153.80(15)
Sn4 Pt3 Sn1 Cl1 -159.3(2)
Pt1 Pt3 Sn1 Cl1 -108.41(16)
C3 Pt3 Sn1 Pt1 126.8(5)
Sn3 Pt3 Sn1 Pt1 28.72(4)
Sn2 Pt3 Sn1 Pt1 -137.29(4)
Pt4 Pt3 Sn1 Pt1 -33.58(3)
Pt2 Pt3 Sn1 Pt1 -72.50(3)
Pt5 Pt3 Sn1 Pt1 -97.79(4)
Sn4 Pt3 Sn1 Pt1 -50.86(17)
C3 Pt3 Sn1 Pt2 -160.7(5)
Sn3 Pt3 Sn1 Pt2 101.21(4)
Sn2 Pt3 Sn1 Pt2 -64.79(3)
Pt4 Pt3 Sn1 Pt2 38.92(3)
Pt5 Pt3 Sn1 Pt2 -25.29(3)
Sn4 Pt3 Sn1 Pt2 21.64(17)
Pt1 Pt3 Sn1 Pt2 72.50(3)
C5 Pt5 Sn2 O11 -176.8(8)
Sn6 Pt5 Sn2 O11 -66.9(5)
Sn4 Pt5 Sn2 O11 66.9(5)
Pt3 Pt5 Sn2 O11 33.8(5)
Pt4 Pt5 Sn2 O11 -0.4(5)
Pt2 Pt5 Sn2 O11 -35.2(5)
C5 Pt5 Sn2 Cl3 -51.1(7)
Sn6 Pt5 Sn2 Cl3 58.86(18)
Sn4 Pt5 Sn2 Cl3 -167.32(17)
Pt3 Pt5 Sn2 Cl3 159.52(18)
Pt4 Pt5 Sn2 Cl3 125.33(17)
Pt2 Pt5 Sn2 Cl3 90.50(17)
C5 Pt5 Sn2 Cl4 54.7(7)
Sn6 Pt5 Sn2 Cl4 164.66(17)
Sn4 Pt5 Sn2 Cl4 -61.53(17)
Pt3 Pt5 Sn2 Cl4 -94.68(17)
Pt4 Pt5 Sn2 Cl4 -128.87(17)
Pt2 Pt5 Sn2 Cl4 -163.71(17)
C5 Pt5 Sn2 Pt3 149.4(7)
Sn6 Pt5 Sn2 Pt3 -100.66(5)
Sn4 Pt5 Sn2 Pt3 33.16(4)
Pt4 Pt5 Sn2 Pt3 -34.19(3)
Pt2 Pt5 Sn2 Pt3 -69.02(3)
C5 Pt5 Sn2 Pt2 -141.6(7)
Sn6 Pt5 Sn2 Pt2 -31.64(5)
Sn4 Pt5 Sn2 Pt2 102.18(4)
Pt3 Pt5 Sn2 Pt2 69.02(3)
Pt4 Pt5 Sn2 Pt2 34.83(3)
C3 Pt3 Sn2 O11 71.9(6)
Sn3 Pt3 Sn2 O11 -104.4(4)
Pt4 Pt3 Sn2 O11 -125.7(3)
Pt2 Pt3 Sn2 O11 -87.2(3)
Pt5 Pt3 Sn2 O11 -159.4(3)
Sn4 Pt3 Sn2 O11 172.1(3)
Pt1 Pt3 Sn2 O11 -60.9(3)
Sn1 Pt3 Sn2 O11 -23.4(3)
C3 Pt3 Sn2 Cl3 147.8(8)
Sn3 Pt3 Sn2 Cl3 -28.5(7)
Pt4 Pt3 Sn2 Cl3 -49.8(6)
Pt2 Pt3 Sn2 Cl3 -11.3(6)
Pt5 Pt3 Sn2 Cl3 -83.5(6)
Sn4 Pt3 Sn2 Cl3 -112.0(6)
Pt1 Pt3 Sn2 Cl3 15.0(6)
Sn1 Pt3 Sn2 Cl3 52.5(6)
C3 Pt3 Sn2 Cl4 -19.0(6)
Sn3 Pt3 Sn2 Cl4 164.7(2)
Pt4 Pt3 Sn2 Cl4 143.36(15)
Pt2 Pt3 Sn2 Cl4 -178.14(16)
Pt5 Pt3 Sn2 Cl4 109.64(15)
Sn4 Pt3 Sn2 Cl4 81.13(15)
Pt1 Pt3 Sn2 Cl4 -151.81(15)
Sn1 Pt3 Sn2 Cl4 -114.33(15)
C3 Pt3 Sn2 Pt5 -128.7(5)
Sn3 Pt3 Sn2 Pt5 55.05(19)
Pt4 Pt3 Sn2 Pt5 33.72(3)
Pt2 Pt3 Sn2 Pt5 72.22(3)
Sn4 Pt3 Sn2 Pt5 -28.50(4)
Pt1 Pt3 Sn2 Pt5 98.55(4)
Sn1 Pt3 Sn2 Pt5 136.03(4)
C3 Pt3 Sn2 Pt2 159.1(5)
Sn3 Pt3 Sn2 Pt2 -17.17(19)
Pt4 Pt3 Sn2 Pt2 -38.50(3)
Pt5 Pt3 Sn2 Pt2 -72.22(3)
Sn4 Pt3 Sn2 Pt2 -100.73(4)
Pt1 Pt3 Sn2 Pt2 26.33(3)
Sn1 Pt3 Sn2 Pt2 63.81(3)
C2 Pt2 Sn2 O11 -74.1(7)
Sn5 Pt2 Sn2 O11 103.0(4)
Pt4 Pt2 Sn2 O11 124.4(3)
Sn1 Pt2 Sn2 O11 20.8(3)
Pt1 Pt2 Sn2 O11 59.5(3)
Pt3 Pt2 Sn2 O11 86.0(3)
Pt5 Pt2 Sn2 O11 158.7(3)
Sn6 Pt2 Sn2 O11 -175.3(3)
C2 Pt2 Sn2 Cl3 16.2(6)
Sn5 Pt2 Sn2 Cl3 -166.7(2)
Pt4 Pt2 Sn2 Cl3 -145.32(19)
Sn1 Pt2 Sn2 Cl3 111.11(19)
Pt1 Pt2 Sn2 Cl3 149.83(19)
Pt3 Pt2 Sn2 Cl3 176.30(19)
Pt5 Pt2 Sn2 Cl3 -111.06(19)
Sn6 Pt2 Sn2 Cl3 -85.03(19)
C2 Pt2 Sn2 Cl4 -153.2(8)
Sn5 Pt2 Sn2 Cl4 24.0(6)
Pt4 Pt2 Sn2 Cl4 45.3(6)
Sn1 Pt2 Sn2 Cl4 -58.3(6)
Pt1 Pt2 Sn2 Cl4 -19.6(6)
Pt3 Pt2 Sn2 Cl4 6.9(6)
Pt5 Pt2 Sn2 Cl4 79.6(6)
Sn6 Pt2 Sn2 Cl4 105.6(6)
C2 Pt2 Sn2 Pt5 127.2(6)
Sn5 Pt2 Sn2 Pt5 -55.61(19)
Pt4 Pt2 Sn2 Pt5 -34.26(3)
Sn1 Pt2 Sn2 Pt5 -137.83(4)
Pt1 Pt2 Sn2 Pt5 -99.12(4)
Pt3 Pt2 Sn2 Pt5 -72.64(3)
Sn6 Pt2 Sn2 Pt5 26.03(4)
C2 Pt2 Sn2 Pt3 -160.1(6)
Sn5 Pt2 Sn2 Pt3 17.04(19)
Pt4 Pt2 Sn2 Pt3 38.38(3)
Sn1 Pt2 Sn2 Pt3 -65.19(3)
Pt1 Pt2 Sn2 Pt3 -26.47(3)
Pt5 Pt2 Sn2 Pt3 72.64(3)
Sn6 Pt2 Sn2 Pt3 98.67(4)
C1 Pt1 Sn3 O12 -175.7(8)
Sn1 Pt1 Sn3 O12 70.2(5)
Sn5 Pt1 Sn3 O12 -64.2(5)
Pt2 Pt1 Sn3 O12 2.1(5)
Pt3 Pt1 Sn3 O12 36.6(5)
Pt4 Pt1 Sn3 O12 -32.0(5)
C1 Pt1 Sn3 Cl6 -49.7(6)
Sn1 Pt1 Sn3 Cl6 -163.83(17)
Sn5 Pt1 Sn3 Cl6 61.82(17)
Pt2 Pt1 Sn3 Cl6 128.06(17)
Pt3 Pt1 Sn3 Cl6 162.60(17)
Pt4 Pt1 Sn3 Cl6 94.00(17)
C1 Pt1 Sn3 Cl5 53.4(6)
Sn1 Pt1 Sn3 Cl5 -60.73(18)
Sn5 Pt1 Sn3 Cl5 164.92(17)
Pt2 Pt1 Sn3 Cl5 -128.84(17)
Pt3 Pt1 Sn3 Cl5 -94.30(17)
Pt4 Pt1 Sn3 Cl5 -162.91(18)
C1 Pt1 Sn3 Pt3 147.7(6)
Sn1 Pt1 Sn3 Pt3 33.57(4)
Sn5 Pt1 Sn3 Pt3 -100.78(4)
Pt2 Pt1 Sn3 Pt3 -34.54(3)
Pt4 Pt1 Sn3 Pt3 -68.61(3)
C1 Pt1 Sn3 Pt4 -143.7(6)
Sn1 Pt1 Sn3 Pt4 102.17(4)
Sn5 Pt1 Sn3 Pt4 -32.17(4)
Pt2 Pt1 Sn3 Pt4 34.07(3)
Pt3 Pt1 Sn3 Pt4 68.61(3)
C3 Pt3 Sn3 O12 75.1(6)
Sn2 Pt3 Sn3 O12 -108.6(4)
Pt4 Pt3 Sn3 O12 -85.0(3)
Pt2 Pt3 Sn3 O12 -124.1(3)
Pt5 Pt3 Sn3 O12 -59.7(3)
Sn4 Pt3 Sn3 O12 -21.3(3)
Pt1 Pt3 Sn3 O12 -157.7(3)
Sn1 Pt3 Sn3 O12 174.0(3)
C3 Pt3 Sn3 Cl6 158.8(9)
Sn2 Pt3 Sn3 Cl6 -24.9(7)
Pt4 Pt3 Sn3 Cl6 -1.3(7)
Pt2 Pt3 Sn3 Cl6 -40.4(7)
Pt5 Pt3 Sn3 Cl6 24.0(7)
Sn4 Pt3 Sn3 Cl6 62.4(7)
Pt1 Pt3 Sn3 Cl6 -74.0(7)
Sn1 Pt3 Sn3 Cl6 -102.3(7)
C3 Pt3 Sn3 Cl5 -18.0(6)
Sn2 Pt3 Sn3 Cl5 158.2(2)
Pt4 Pt3 Sn3 Cl5 -178.12(15)
Pt2 Pt3 Sn3 Cl5 142.72(15)
Pt5 Pt3 Sn3 Cl5 -152.88(15)
Sn4 Pt3 Sn3 Cl5 -114.46(15)
Pt1 Pt3 Sn3 Cl5 109.12(15)
Sn1 Pt3 Sn3 Cl5 80.86(15)
C3 Pt3 Sn3 Pt1 -127.2(5)
Sn2 Pt3 Sn3 Pt1 49.12(19)
Pt4 Pt3 Sn3 Pt1 72.76(3)
Pt2 Pt3 Sn3 Pt1 33.60(3)
Pt5 Pt3 Sn3 Pt1 98.00(4)
Sn4 Pt3 Sn3 Pt1 136.43(4)
Sn1 Pt3 Sn3 Pt1 -28.26(4)
C3 Pt3 Sn3 Pt4 160.1(5)
Sn2 Pt3 Sn3 Pt4 -23.64(19)
Pt2 Pt3 Sn3 Pt4 -39.16(3)
Pt5 Pt3 Sn3 Pt4 25.24(4)
Sn4 Pt3 Sn3 Pt4 63.67(3)
Pt1 Pt3 Sn3 Pt4 -72.76(3)
Sn1 Pt3 Sn3 Pt4 -101.02(4)
C4 Pt4 Sn3 O12 -74.0(6)
Sn6 Pt4 Sn3 O12 102.8(4)
Pt2 Pt4 Sn3 O12 126.9(3)
Pt3 Pt4 Sn3 O12 87.4(3)
Sn4 Pt4 Sn3 O12 22.5(3)
Pt5 Pt4 Sn3 O12 62.2(3)
Sn5 Pt4 Sn3 O12 -172.0(3)
Pt1 Pt4 Sn3 O12 160.3(3)
C4 Pt4 Sn3 Cl6 18.3(6)
Sn6 Pt4 Sn3 Cl6 -165.0(3)
Pt2 Pt4 Sn3 Cl6 -140.87(19)
Pt3 Pt4 Sn3 Cl6 179.6(2)
Sn4 Pt4 Sn3 Cl6 114.8(2)
Pt5 Pt4 Sn3 Cl6 154.47(19)
Sn5 Pt4 Sn3 Cl6 -79.7(2)
Pt1 Pt4 Sn3 Cl6 -107.4(2)
C4 Pt4 Sn3 Cl5 -154.7(8)
Sn6 Pt4 Sn3 Cl5 22.1(6)
Pt2 Pt4 Sn3 Cl5 46.1(5)
Pt3 Pt4 Sn3 Cl5 6.6(5)
Sn4 Pt4 Sn3 Cl5 -58.2(5)
Pt5 Pt4 Sn3 Cl5 -18.5(5)
Sn5 Pt4 Sn3 Cl5 107.3(5)
Pt1 Pt4 Sn3 Cl5 79.6(5)
C4 Pt4 Sn3 Pt1 125.7(5)
Sn6 Pt4 Sn3 Pt1 -57.5(2)
Pt2 Pt4 Sn3 Pt1 -33.42(3)
Pt3 Pt4 Sn3 Pt1 -72.93(3)
Sn4 Pt4 Sn3 Pt1 -137.77(4)
Pt5 Pt4 Sn3 Pt1 -98.08(4)
Sn5 Pt4 Sn3 Pt1 27.72(4)
C4 Pt4 Sn3 Pt3 -161.3(5)
Sn6 Pt4 Sn3 Pt3 15.4(2)
Pt2 Pt4 Sn3 Pt3 39.51(3)
Sn4 Pt4 Sn3 Pt3 -64.83(4)
Pt5 Pt4 Sn3 Pt3 -25.15(4)
Sn5 Pt4 Sn3 Pt3 100.65(4)
Pt1 Pt4 Sn3 Pt3 72.93(3)
C5 Pt5 Sn4 O12 178.3(8)
Sn6 Pt5 Sn4 O12 70.1(5)
Sn2 Pt5 Sn4 O12 -66.6(5)
Pt3 Pt5 Sn4 O12 -33.9(5)
Pt4 Pt5 Sn4 O12 34.4(5)
Pt2 Pt5 Sn4 O12 1.2(5)
C5 Pt5 Sn4 Cl7 -52.8(7)
Sn6 Pt5 Sn4 Cl7 -161.0(2)
Sn2 Pt5 Sn4 Cl7 62.3(2)
Pt3 Pt5 Sn4 Cl7 95.0(2)
Pt4 Pt5 Sn4 Cl7 163.3(2)
Pt2 Pt5 Sn4 Cl7 130.1(2)
C5 Pt5 Sn4 Cl8 51.7(7)
Sn6 Pt5 Sn4 Cl8 -56.42(17)
Sn2 Pt5 Sn4 Cl8 166.88(16)
Pt3 Pt5 Sn4 Cl8 -160.45(17)
Pt4 Pt5 Sn4 Cl8 -92.14(17)
Pt2 Pt5 Sn4 Cl8 -125.30(16)
C5 Pt5 Sn4 Pt4 143.9(7)
Sn6 Pt5 Sn4 Pt4 35.71(4)
Sn2 Pt5 Sn4 Pt4 -100.98(4)
Pt3 Pt5 Sn4 Pt4 -68.31(3)
Pt2 Pt5 Sn4 Pt4 -33.17(3)
C5 Pt5 Sn4 Pt3 -147.8(7)
Sn6 Pt5 Sn4 Pt3 104.02(4)
Sn2 Pt5 Sn4 Pt3 -32.67(4)
Pt4 Pt5 Sn4 Pt3 68.31(3)
Pt2 Pt5 Sn4 Pt3 35.15(3)
C4 Pt4 Sn4 O12 72.8(6)
Sn6 Pt4 Sn4 O12 169.7(3)
Sn3 Pt4 Sn4 O12 -22.4(3)
Pt2 Pt4 Sn4 O12 -125.2(3)
Pt3 Pt4 Sn4 O12 -85.8(3)
Pt5 Pt4 Sn4 O12 -157.9(3)
Sn5 Pt4 Sn4 O12 -110.8(3)
Pt1 Pt4 Sn4 O12 -60.6(3)
C4 Pt4 Sn4 Cl7 150.2(9)
Sn6 Pt4 Sn4 Cl7 -112.9(7)
Sn3 Pt4 Sn4 Cl7 55.0(7)
Pt2 Pt4 Sn4 Cl7 -47.8(7)
Pt3 Pt4 Sn4 Cl7 -8.4(7)
Pt5 Pt4 Sn4 Cl7 -80.5(7)
Sn5 Pt4 Sn4 Cl7 -33.4(7)
Pt1 Pt4 Sn4 Cl7 16.8(7)
C4 Pt4 Sn4 Cl8 -18.0(5)
Sn6 Pt4 Sn4 Cl8 78.92(15)
Sn3 Pt4 Sn4 Cl8 -113.19(15)
Pt2 Pt4 Sn4 Cl8 144.04(15)
Pt3 Pt4 Sn4 Cl8 -176.64(15)
Pt5 Pt4 Sn4 Cl8 111.26(15)
Sn5 Pt4 Sn4 Cl8 158.4(2)
Pt1 Pt4 Sn4 Cl8 -151.40(15)
C4 Pt4 Sn4 Pt5 -129.3(5)
Sn6 Pt4 Sn4 Pt5 -32.34(4)
Sn3 Pt4 Sn4 Pt5 135.55(4)
Pt2 Pt4 Sn4 Pt5 32.78(3)
Pt3 Pt4 Sn4 Pt5 72.10(3)
Sn5 Pt4 Sn4 Pt5 47.17(18)
Pt1 Pt4 Sn4 Pt5 97.34(4)
C4 Pt4 Sn4 Pt3 158.6(5)
Sn6 Pt4 Sn4 Pt3 -104.44(4)
Sn3 Pt4 Sn4 Pt3 63.45(3)
Pt2 Pt4 Sn4 Pt3 -39.32(3)
Pt5 Pt4 Sn4 Pt3 -72.10(3)
Sn5 Pt4 Sn4 Pt3 -24.94(17)
Pt1 Pt4 Sn4 Pt3 25.24(4)
C3 Pt3 Sn4 O12 -73.0(6)
Sn3 Pt3 Sn4 O12 21.2(3)
Sn2 Pt3 Sn4 O12 -173.0(3)
Pt4 Pt3 Sn4 O12 85.4(3)
Pt2 Pt3 Sn4 O12 124.1(3)
Pt5 Pt3 Sn4 O12 158.2(3)
Pt1 Pt3 Sn4 O12 60.3(3)
Sn1 Pt3 Sn4 O12 104.7(4)
C3 Pt3 Sn4 Cl7 19.3(5)
Sn3 Pt3 Sn4 Cl7 113.52(19)
Sn2 Pt3 Sn4 Cl7 -80.71(19)
Pt4 Pt3 Sn4 Cl7 177.68(19)
Pt2 Pt3 Sn4 Cl7 -143.65(19)
Pt5 Pt3 Sn4 Cl7 -109.48(19)
Pt1 Pt3 Sn4 Cl7 152.62(19)
Sn1 Pt3 Sn4 Cl7 -163.0(2)
C3 Pt3 Sn4 Cl8 -147.6(7)
Sn3 Pt3 Sn4 Cl8 -53.4(5)
Sn2 Pt3 Sn4 Cl8 112.4(5)
Pt4 Pt3 Sn4 Cl8 10.8(5)
Pt2 Pt3 Sn4 Cl8 49.4(5)
Pt5 Pt3 Sn4 Cl8 83.6(5)
Pt1 Pt3 Sn4 Cl8 -14.3(5)
Sn1 Pt3 Sn4 Cl8 30.1(5)
C3 Pt3 Sn4 Pt5 128.8(5)
Sn3 Pt3 Sn4 Pt5 -137.00(4)
Sn2 Pt3 Sn4 Pt5 28.77(4)
Pt4 Pt3 Sn4 Pt5 -72.84(3)
Pt2 Pt3 Sn4 Pt5 -34.18(3)
Pt1 Pt3 Sn4 Pt5 -97.90(4)
Sn1 Pt3 Sn4 Pt5 -53.53(17)
C3 Pt3 Sn4 Pt4 -158.4(5)
Sn3 Pt3 Sn4 Pt4 -64.16(3)
Sn2 Pt3 Sn4 Pt4 101.61(4)
Pt2 Pt3 Sn4 Pt4 38.67(3)
Pt5 Pt3 Sn4 Pt4 72.84(3)
Pt1 Pt3 Sn4 Pt4 -25.06(4)
Sn1 Pt3 Sn4 Pt4 19.31(17)
C1 Pt1 Sn5 O13 166.7(8)
Sn1 Pt1 Sn5 O13 -75.9(5)
Sn3 Pt1 Sn5 O13 59.1(5)
Pt2 Pt1 Sn5 O13 -41.4(5)
Pt3 Pt1 Sn5 O13 -7.6(5)
Pt4 Pt1 Sn5 O13 27.2(5)
C1 Pt1 Sn5 Cl10 44.1(6)
Sn1 Pt1 Sn5 Cl10 161.46(15)
Sn3 Pt1 Sn5 Cl10 -63.54(15)
Pt2 Pt1 Sn5 Cl10 -163.98(15)
Pt3 Pt1 Sn5 Cl10 -130.18(15)
Pt4 Pt1 Sn5 Cl10 -95.43(15)
C1 Pt1 Sn5 Cl9 -60.8(6)
Sn1 Pt1 Sn5 Cl9 56.54(17)
Sn3 Pt1 Sn5 Cl9 -168.47(16)
Pt2 Pt1 Sn5 Cl9 91.09(16)
Pt3 Pt1 Sn5 Cl9 124.90(16)
Pt4 Pt1 Sn5 Cl9 159.64(17)
C1 Pt1 Sn5 Pt2 -151.9(6)
Sn1 Pt1 Sn5 Pt2 -34.55(4)
Sn3 Pt1 Sn5 Pt2 100.44(4)
Pt3 Pt1 Sn5 Pt2 33.81(3)
Pt4 Pt1 Sn5 Pt2 68.56(3)
C1 Pt1 Sn5 Pt4 139.5(6)
Sn1 Pt1 Sn5 Pt4 -103.11(4)
Sn3 Pt1 Sn5 Pt4 31.89(4)
Pt2 Pt1 Sn5 Pt4 -68.56(3)
Pt3 Pt1 Sn5 Pt4 -34.75(3)
C2 Pt2 Sn5 O13 -77.0(7)
Pt4 Pt2 Sn5 O13 82.3(3)
Sn1 Pt2 Sn5 O13 -175.6(3)
Pt1 Pt2 Sn5 O13 154.6(3)
Pt3 Pt2 Sn5 O13 121.1(3)
Sn2 Pt2 Sn5 O13 105.8(4)
Pt5 Pt2 Sn5 O13 56.4(3)
Sn6 Pt2 Sn5 O13 20.5(3)
C2 Pt2 Sn5 Cl10 -169.4(8)
Pt4 Pt2 Sn5 Cl10 -10.0(5)
Sn1 Pt2 Sn5 Cl10 92.1(5)
Pt1 Pt2 Sn5 Cl10 62.3(5)
Pt3 Pt2 Sn5 Cl10 28.8(5)
Sn2 Pt2 Sn5 Cl10 13.4(5)
Pt5 Pt2 Sn5 Cl10 -36.0(5)
Sn6 Pt2 Sn5 Cl10 -71.9(5)
C2 Pt2 Sn5 Cl9 12.2(6)
Pt4 Pt2 Sn5 Cl9 171.56(13)
Sn1 Pt2 Sn5 Cl9 -86.31(13)
Pt1 Pt2 Sn5 Cl9 -116.15(13)
Pt3 Pt2 Sn5 Cl9 -149.64(13)
Sn2 Pt2 Sn5 Cl9 -165.0(2)
Pt5 Pt2 Sn5 Cl9 145.61(13)
Sn6 Pt2 Sn5 Cl9 109.71(13)
C2 Pt2 Sn5 Pt1 128.4(6)
Pt4 Pt2 Sn5 Pt1 -72.30(3)
Sn1 Pt2 Sn5 Pt1 29.84(4)
Pt3 Pt2 Sn5 Pt1 -33.49(3)
Sn2 Pt2 Sn5 Pt1 -48.83(19)
Pt5 Pt2 Sn5 Pt1 -98.25(4)
Sn6 Pt2 Sn5 Pt1 -134.14(4)
C2 Pt2 Sn5 Pt4 -159.3(6)
Sn1 Pt2 Sn5 Pt4 102.14(4)
Pt1 Pt2 Sn5 Pt4 72.30(3)
Pt3 Pt2 Sn5 Pt4 38.81(3)
Sn2 Pt2 Sn5 Pt4 23.47(19)
Pt5 Pt2 Sn5 Pt4 -25.95(3)
Sn6 Pt2 Sn5 Pt4 -61.85(3)
C4 Pt4 Sn5 O13 70.7(6)
Sn6 Pt4 Sn5 O13 -22.8(3)
Sn3 Pt4 Sn5 O13 169.6(3)
Pt2 Pt4 Sn5 O13 -89.7(3)
Pt3 Pt4 Sn5 O13 -128.4(3)
Sn4 Pt4 Sn5 O13 -105.8(4)
Pt5 Pt4 Sn5 O13 -64.1(3)
Pt1 Pt4 Sn5 O13 -162.6(3)
C4 Pt4 Sn5 Cl10 -22.6(5)
Sn6 Pt4 Sn5 Cl10 -116.08(14)
Sn3 Pt4 Sn5 Cl10 76.28(14)
Pt2 Pt4 Sn5 Cl10 176.97(14)
Pt3 Pt4 Sn5 Cl10 138.34(14)
Sn4 Pt4 Sn5 Cl10 160.9(2)
Pt5 Pt4 Sn5 Cl10 -157.45(14)
Pt1 Pt4 Sn5 Cl10 104.08(14)
C4 Pt4 Sn5 Cl9 132.9(6)
Sn6 Pt4 Sn5 Cl9 39.4(4)
Sn3 Pt4 Sn5 Cl9 -128.2(4)
Pt2 Pt4 Sn5 Cl9 -27.5(4)
Pt3 Pt4 Sn5 Cl9 -66.2(4)
Sn4 Pt4 Sn5 Cl9 -43.6(4)
Pt5 Pt4 Sn5 Cl9 -2.0(4)
Pt1 Pt4 Sn5 Cl9 -100.4(4)
C4 Pt4 Sn5 Pt1 -126.7(5)
Sn6 Pt4 Sn5 Pt1 139.84(4)
Sn3 Pt4 Sn5 Pt1 -27.80(4)
Pt2 Pt4 Sn5 Pt1 72.88(3)
Pt3 Pt4 Sn5 Pt1 34.26(3)
Sn4 Pt4 Sn5 Pt1 56.80(18)
Pt5 Pt4 Sn5 Pt1 98.47(4)
C4 Pt4 Sn5 Pt2 160.4(5)
Sn6 Pt4 Sn5 Pt2 66.95(4)
Sn3 Pt4 Sn5 Pt2 -100.68(4)
Pt3 Pt4 Sn5 Pt2 -38.62(3)
Sn4 Pt4 Sn5 Pt2 -16.08(18)
Pt5 Pt4 Sn5 Pt2 25.59(3)
Pt1 Pt4 Sn5 Pt2 -72.88(3)
C5 Pt5 Sn6 O13 173.8(8)
Sn4 Pt5 Sn6 O13 -73.9(5)
Sn2 Pt5 Sn6 O13 61.4(5)
Pt3 Pt5 Sn6 O13 -6.3(5)
Pt4 Pt5 Sn6 O13 -37.7(5)
Pt2 Pt5 Sn6 O13 30.3(5)
C5 Pt5 Sn6 Cl12 -56.4(6)
Sn4 Pt5 Sn6 Cl12 55.85(17)
Sn2 Pt5 Sn6 Cl12 -168.82(16)
Pt3 Pt5 Sn6 Cl12 123.53(16)
Pt4 Pt5 Sn6 Cl12 92.07(16)
Pt2 Pt5 Sn6 Cl12 160.09(16)
C5 Pt5 Sn6 Cl11 46.1(6)
Sn4 Pt5 Sn6 Cl11 158.29(15)
Sn2 Pt5 Sn6 Cl11 -66.38(16)
Pt3 Pt5 Sn6 Cl11 -134.03(15)
Pt4 Pt5 Sn6 Cl11 -165.49(16)
Pt2 Pt5 Sn6 Cl11 -97.46(15)
C5 Pt5 Sn6 Pt4 -148.4(6)
Sn4 Pt5 Sn6 Pt4 -36.22(4)
Sn2 Pt5 Sn6 Pt4 99.11(5)
Pt3 Pt5 Sn6 Pt4 31.46(4)
Pt2 Pt5 Sn6 Pt4 68.02(3)
C5 Pt5 Sn6 Pt2 143.5(6)
Sn4 Pt5 Sn6 Pt2 -104.24(4)
Sn2 Pt5 Sn6 Pt2 31.09(5)
Pt3 Pt5 Sn6 Pt2 -36.56(3)
Pt4 Pt5 Sn6 Pt2 -68.02(3)
C4 Pt4 Sn6 O13 -71.8(6)
Sn3 Pt4 Sn6 O13 111.5(4)
Pt2 Pt4 Sn6 O13 85.3(3)
Pt3 Pt4 Sn6 O13 125.5(3)
Sn4 Pt4 Sn6 O13 -171.3(3)
Pt5 Pt4 Sn6 O13 156.6(3)
Sn5 Pt4 Sn6 O13 23.0(3)
Pt1 Pt4 Sn6 O13 59.8(3)
C4 Pt4 Sn6 Cl12 21.0(6)
Sn3 Pt4 Sn6 Cl12 -155.7(2)
Pt2 Pt4 Sn6 Cl12 178.15(15)
Pt3 Pt4 Sn6 Cl12 -141.69(15)
Sn4 Pt4 Sn6 Cl12 -78.45(15)
Pt5 Pt4 Sn6 Cl12 -110.57(15)
Sn5 Pt4 Sn6 Cl12 115.86(15)
Pt1 Pt4 Sn6 Cl12 152.61(15)
C4 Pt4 Sn6 Cl11 -150.9(8)
Sn3 Pt4 Sn6 Cl11 32.3(7)
Pt2 Pt4 Sn6 Cl11 6.2(6)
Pt3 Pt4 Sn6 Cl11 46.4(7)
Sn4 Pt4 Sn6 Cl11 109.6(6)
Pt5 Pt4 Sn6 Cl11 77.5(6)
Sn5 Pt4 Sn6 Cl11 -56.1(6)
Pt1 Pt4 Sn6 Cl11 -19.3(7)
C4 Pt4 Sn6 Pt5 131.6(5)
Sn3 Pt4 Sn6 Pt5 -45.1(2)
Pt2 Pt4 Sn6 Pt5 -71.28(3)
Pt3 Pt4 Sn6 Pt5 -31.12(4)
Sn4 Pt4 Sn6 Pt5 32.12(4)
Sn5 Pt4 Sn6 Pt5 -133.57(4)
Pt1 Pt4 Sn6 Pt5 -96.82(4)
C4 Pt4 Sn6 Pt2 -157.1(5)
Sn3 Pt4 Sn6 Pt2 26.1(2)
Pt3 Pt4 Sn6 Pt2 40.16(3)
Sn4 Pt4 Sn6 Pt2 103.40(4)
Pt5 Pt4 Sn6 Pt2 71.28(3)
Sn5 Pt4 Sn6 Pt2 -62.29(3)
Pt1 Pt4 Sn6 Pt2 -25.54(3)
C2 Pt2 Sn6 O13 72.4(6)
Sn5 Pt2 Sn6 O13 -20.9(3)
Pt4 Pt2 Sn6 O13 -86.8(3)
Sn1 Pt2 Sn6 O13 -104.7(4)
Pt1 Pt2 Sn6 O13 -61.8(3)
Pt3 Pt2 Sn6 O13 -125.8(3)
Sn2 Pt2 Sn6 O13 172.8(3)
Pt5 Pt2 Sn6 O13 -160.8(3)
C2 Pt2 Sn6 Cl12 153.5(7)
Sn5 Pt2 Sn6 Cl12 60.2(5)
Pt4 Pt2 Sn6 Cl12 -5.7(5)
Sn1 Pt2 Sn6 Cl12 -23.6(5)
Pt1 Pt2 Sn6 Cl12 19.3(5)
Pt3 Pt2 Sn6 Cl12 -44.6(5)
Sn2 Pt2 Sn6 Cl12 -106.0(5)
Pt5 Pt2 Sn6 Cl12 -79.7(5)
C2 Pt2 Sn6 Cl11 -19.2(6)
Sn5 Pt2 Sn6 Cl11 -112.56(16)
Pt4 Pt2 Sn6 Cl11 -178.47(16)
Sn1 Pt2 Sn6 Cl11 163.7(2)
Pt1 Pt2 Sn6 Cl11 -153.46(15)
Pt3 Pt2 Sn6 Cl11 142.60(15)
Sn2 Pt2 Sn6 Cl11 81.19(16)
Pt5 Pt2 Sn6 Cl11 107.52(16)
C2 Pt2 Sn6 Pt5 -126.7(6)
Sn5 Pt2 Sn6 Pt5 139.91(4)
Pt4 Pt2 Sn6 Pt5 74.01(3)
Sn1 Pt2 Sn6 Pt5 56.13(16)
Pt1 Pt2 Sn6 Pt5 99.01(4)
Pt3 Pt2 Sn6 Pt5 35.08(3)
Sn2 Pt2 Sn6 Pt5 -26.33(4)
C2 Pt2 Sn6 Pt4 159.3(6)
Sn5 Pt2 Sn6 Pt4 65.91(4)
Sn1 Pt2 Sn6 Pt4 -17.88(16)
Pt1 Pt2 Sn6 Pt4 25.01(3)
Pt3 Pt2 Sn6 Pt4 -38.93(3)
Sn2 Pt2 Sn6 Pt4 -100.33(4)
Pt5 Pt2 Sn6 Pt4 -74.01(3)
Cl3 Sn2 O11 C11 49.7(14)
Cl4 Sn2 O11 C11 -44.2(14)
Pt5 Sn2 O11 C11 -178.4(12)
Pt3 Sn2 O11 C11 -148.6(14)
Pt2 Sn2 O11 C11 150.7(14)
Cl3 Sn2 O11 Sn1 -129.3(5)
Cl4 Sn2 O11 Sn1 136.8(4)
Pt5 Sn2 O11 Sn1 2.6(8)
Pt3 Sn2 O11 Sn1 32.4(4)
Pt2 Sn2 O11 Sn1 -28.3(4)
Cl2 Sn1 O11 C11 -48.4(14)
Cl1 Sn1 O11 C11 44.1(13)
Pt1 Sn1 O11 C11 176.4(11)
Pt2 Sn1 O11 C11 -150.7(13)
Pt3 Sn1 O11 C11 149.2(14)
Cl2 Sn1 O11 Sn2 130.6(4)
Cl1 Sn1 O11 Sn2 -136.8(4)
Pt1 Sn1 O11 Sn2 -4.6(8)
Pt2 Sn1 O11 Sn2 28.4(4)
Pt3 Sn1 O11 Sn2 -31.8(4)
Cl6 Sn3 O12 C12 40.4(15)
Cl5 Sn3 O12 C12 -52.9(15)
Pt1 Sn3 O12 C12 171.3(13)
Pt3 Sn3 O12 C12 -156.3(15)
Pt4 Sn3 O12 C12 142.9(15)
Cl6 Sn3 O12 Sn4 -133.5(4)
Cl5 Sn3 O12 Sn4 133.1(4)
Pt1 Sn3 O12 Sn4 -2.7(8)
Pt3 Sn3 O12 Sn4 29.7(4)
Pt4 Sn3 O12 Sn4 -31.1(4)
Cl7 Sn4 O12 C12 52.0(15)
Cl8 Sn4 O12 C12 -40.4(15)
Pt5 Sn4 O12 C12 -173.4(13)
Pt4 Sn4 O12 C12 -143.1(15)
Pt3 Sn4 O12 C12 156.7(15)
Cl7 Sn4 O12 Sn3 -133.9(5)
Cl8 Sn4 O12 Sn3 133.7(4)
Pt5 Sn4 O12 Sn3 0.7(8)
Pt4 Sn4 O12 Sn3 31.0(4)
Pt3 Sn4 O12 Sn3 -29.2(4)
Cl12 Sn6 O13 C13 53.9(15)
Cl11 Sn6 O13 C13 -37.8(15)
Pt5 Sn6 O13 C13 -171.0(13)
Pt4 Sn6 O13 C13 155.7(15)
Pt2 Sn6 O13 C13 -144.4(15)
Cl12 Sn6 O13 Sn5 -133.8(5)
Cl11 Sn6 O13 Sn5 134.6(5)
Pt5 Sn6 O13 Sn5 1.4(9)
Pt4 Sn6 O13 Sn5 -32.0(4)
Pt2 Sn6 O13 Sn5 27.9(4)
Cl10 Sn5 O13 C13 -54.3(15)
Cl9 Sn5 O13 C13 39.2(15)
Pt1 Sn5 O13 C13 179.2(13)
Pt2 Sn5 O13 C13 143.0(15)
Pt4 Sn5 O13 C13 -156.6(15)
Cl10 Sn5 O13 Sn6 133.5(5)
Cl9 Sn5 O13 Sn6 -133.0(5)
Pt1 Sn5 O13 Sn6 7.0(8)
Pt2 Sn5 O13 Sn6 -29.2(4)
Pt4 Sn5 O13 Sn6 31.2(4)
Sn1 Pt1 C1 O1 -53(83)
Sn3 Pt1 C1 O1 -173(100)
Sn5 Pt1 C1 O1 68(83)
Pt2 Pt1 C1 O1 11(83)
Pt3 Pt1 C1 O1 -121(82)
Pt4 Pt1 C1 O1 132(82)
Sn5 Pt2 C2 O2 93(100)
Pt4 Pt2 C2 O2 55(100)
Sn1 Pt2 C2 O2 -162(100)
Pt1 Pt2 C2 O2 146(100)
Pt3 Pt2 C2 O2 -124(100)
Sn2 Pt2 C2 O2 -87(100)
Pt5 Pt2 C2 O2 -34(100)
Sn6 Pt2 C2 O2 19(100)
Sn3 Pt3 C3 O3 170(100)
Sn2 Pt3 C3 O3 -9(39)
Pt4 Pt3 C3 O3 -154(38)
Pt2 Pt3 C3 O3 30(39)
Pt5 Pt3 C3 O3 -63(39)
Sn4 Pt3 C3 O3 -115(39)
Pt1 Pt3 C3 O3 117(39)
Sn1 Pt3 C3 O3 65(39)
Sn6 Pt4 C4 O4 156(29)
Sn3 Pt4 C4 O4 -25(29)
Pt2 Pt4 C4 O4 114(29)
Pt3 Pt4 C4 O4 -59(30)
Sn4 Pt4 C4 O4 -100(29)
Pt5 Pt4 C4 O4 -153(29)
Sn5 Pt4 C4 O4 81(29)
Pt1 Pt4 C4 O4 28(29)
Sn6 Pt5 C5 O5 -78(43)
Sn4 Pt5 C5 O5 166(43)
Sn2 Pt5 C5 O5 44(43)
Pt3 Pt5 C5 O5 102(43)
Pt4 Pt5 C5 O5 -130(42)
Pt2 Pt5 C5 O5 -18(44)
C113 P1 C101 C102 -79.4(9)
C119 P1 C101 C102 42.4(9)
C107 P1 C101 C102 165.1(8)
C113 P1 C101 C106 93.4(10)
C119 P1 C101 C106 -144.8(8)
C107 P1 C101 C106 -22.0(11)
C106 C101 C102 C103 0.0
P1 C101 C102 C103 172.9(11)
C101 C102 C103 C104 0.0
C102 C103 C104 C105 0.0
C103 C104 C105 C106 0.0
C104 C105 C106 C101 0.0
C102 C101 C106 C105 0.0
P1 C101 C106 C105 -172.7(11)
C113 P1 C107 C108 -38.3(10)
C119 P1 C107 C108 -157.4(8)
C101 P1 C107 C108 81.7(10)
C113 P1 C107 C112 137.4(9)
C119 P1 C107 C112 18.3(10)
C101 P1 C107 C112 -102.6(9)
C112 C107 C108 C109 0.0
P1 C107 C108 C109 175.7(10)
C107 C108 C109 C110 0.0
C108 C109 C110 C111 0.0
C109 C110 C111 C112 0.0
C110 C111 C112 C107 0.0
C108 C107 C112 C111 0.0
P1 C107 C112 C111 -175.7(10)
C119 P1 C113 C114 69.9(10)
C101 P1 C113 C114 -170.4(8)
C107 P1 C113 C114 -48.9(10)
C119 P1 C113 C118 -109.3(9)
C101 P1 C113 C118 10.4(10)
C107 P1 C113 C118 131.9(9)
C118 C113 C114 C115 0.0
P1 C113 C114 C115 -179.2(12)
C113 C114 C115 C116 0.0
C114 C115 C116 C117 0.0
C115 C116 C117 C118 0.0
C116 C117 C118 C113 0.0
C114 C113 C118 C117 0.0
P1 C113 C118 C117 179.2(12)
C113 P1 C119 C120 -7.6(10)
C101 P1 C119 C120 -129.3(7)
C107 P1 C119 C120 106.5(8)
C113 P1 C119 C124 172.4(7)
C101 P1 C119 C124 50.7(8)
C107 P1 C119 C124 -73.4(8)
C124 C119 C120 C121 0.0
P1 C119 C120 C121 -179.9(9)
C119 C120 C121 C122 0.0
C120 C121 C122 C123 0.0
C121 C122 C123 C124 0.0
C122 C123 C124 C119 0.0
C120 C119 C124 C123 0.0
P1 C119 C124 C123 179.9(9)
C219 P2 C201 C202 95.8(11)
C207 P2 C201 C202 -139.2(9)
C213 P2 C201 C202 -22.4(10)
C219 P2 C201 C206 -75.9(11)
C207 P2 C201 C206 49.2(11)
C213 P2 C201 C206 166.0(9)
C206 C201 C202 C203 0.0
P2 C201 C202 C203 -171.7(11)
C201 C202 C203 C204 0.0
C202 C203 C204 C205 0.0
C203 C204 C205 C206 0.0
C204 C205 C206 C201 0.0
C202 C201 C206 C205 0.0
P2 C201 C206 C205 171.6(11)
C201 P2 C207 C208 21.5(12)
C219 P2 C207 C208 146.2(11)
C213 P2 C207 C208 -94.4(10)
C201 P2 C207 C212 -153.8(10)
C219 P2 C207 C212 -29.2(13)
C213 P2 C207 C212 90.2(11)
C212 C207 C208 C209 0.0
P2 C207 C208 C209 -175.3(13)
C207 C208 C209 C210 0.0
C208 C209 C210 C211 0.0
C209 C210 C211 C212 0.0
C210 C211 C212 C207 0.0
C208 C207 C212 C211 0.0
P2 C207 C212 C211 175.3(13)
C201 P2 C213 C214 -81.5(9)
C219 P2 C213 C214 158.3(9)
C207 P2 C213 C214 36.4(10)
C201 P2 C213 C218 99.2(10)
C219 P2 C213 C218 -21.1(11)
C207 P2 C213 C218 -142.9(9)
C218 C213 C214 C215 0.0
P2 C213 C214 C215 -179.4(10)
C213 C214 C215 C216 0.0
C214 C215 C216 C217 0.0
C215 C216 C217 C218 0.0
C216 C217 C218 C213 0.0
C214 C213 C218 C217 0.0
P2 C213 C218 C217 179.3(11)
C201 P2 C219 C220 -173.7(10)
C207 P2 C219 C220 62.6(13)
C213 P2 C219 C220 -56.7(12)
C201 P2 C219 C224 11.9(12)
C207 P2 C219 C224 -111.7(11)
C213 P2 C219 C224 129.0(9)
C224 C219 C220 C221 0.0
P2 C219 C220 C221 -174.1(14)
C219 C220 C221 C222 0.0
C220 C221 C222 C223 0.0
C221 C222 C223 C224 0.0
C222 C223 C224 C219 0.0
C220 C219 C224 C223 0.0
P2 C219 C224 C223 174.5(13)
C307 P3 C301 C302 -44.0(9)
C313 P3 C301 C302 -164.6(8)
C319 P3 C301 C302 76.9(9)
C307 P3 C301 C306 141.6(8)
C313 P3 C301 C306 21.0(10)
C319 P3 C301 C306 -97.5(9)
C306 C301 C302 C303 0.0
P3 C301 C302 C303 -174.5(10)
C301 C302 C303 C304 0.0
C302 C303 C304 C305 0.0
C303 C304 C305 C306 0.0
C304 C305 C306 C301 0.0
C302 C301 C306 C305 0.0
P3 C301 C306 C305 174.3(10)
C301 P3 C307 C308 130.8(9)
C313 P3 C307 C308 -109.9(9)
C319 P3 C307 C308 9.8(11)
C301 P3 C307 C312 -46.7(10)
C313 P3 C307 C312 72.6(10)
C319 P3 C307 C312 -167.7(8)
C312 C307 C308 C309 0.0
P3 C307 C308 C309 -177.5(12)
C307 C308 C309 C310 0.0
C308 C309 C310 C311 0.0
C309 C310 C311 C312 0.0
C310 C311 C312 C307 0.0
C308 C307 C312 C311 0.0
P3 C307 C312 C311 177.5(12)
C307 P3 C313 C314 -24.4(11)
C301 P3 C313 C314 91.9(9)
C319 P3 C313 C314 -146.7(8)
C307 P3 C313 C318 158.0(8)
C301 P3 C313 C318 -85.7(9)
C319 P3 C313 C318 35.7(10)
C318 C313 C314 C315 0.0
P3 C313 C314 C315 -177.6(11)
C313 C314 C315 C316 0.0
C314 C315 C316 C317 0.0
C315 C316 C317 C318 0.0
C316 C317 C318 C313 0.0
C314 C313 C318 C317 0.0
P3 C313 C318 C317 177.6(10)
C307 P3 C319 C320 -72.4(10)
C301 P3 C319 C320 170.6(8)
C313 P3 C319 C320 50.3(10)
C307 P3 C319 C324 105.5(9)
C301 P3 C319 C324 -11.5(11)
C313 P3 C319 C324 -131.8(9)
C324 C319 C320 C321 0.0
P3 C319 C320 C321 177.9(10)
C319 C320 C321 C322 0.0
C320 C321 C322 C323 0.0
C321 C322 C323 C324 0.0
C322 C323 C324 C319 0.0
C320 C319 C324 C323 0.0
P3 C319 C324 C323 -177.9(11)
